data_7711613
loop_
_publ_author_name
'Cheng, Yang'
'Yang, Qingqing'
'He, Jiang'
'Zou, Wenjie'
'Liao, Keyu'
'Chang, Xiaoyong'
'Zou, Chao'
'Lu, Wei'

_publ_section_title
;
 The energy gap law for NIR-phosphorescent Cr(III) complexes.
;
_journal_issue 9
_journal_name_full 'Dalton transactions (Cambridge, England : 2003)'
_journal_page_first 2561
_journal_page_last 2565
_journal_paper_doi 10.1039/d2dt02872g
_journal_volume 52
_journal_year 2023
_chemical_formula_moiety 'C44 H44 Cr N14, 0.794(F6 P), 0.25(C2 H4 Cl4 F4.938 P0.823), 2.5(C H2 Cl2)'
_chemical_formula_sum 'C47 H50 Cl6 Cr F6 N14 P'
_chemical_formula_weight 1220.68
_space_group_crystal_system triclinic
_space_group_IT_number 2
_space_group_name_Hall '-P 1'
_space_group_name_H-M_alt 'P -1'
_atom_sites_solution_hydrogens geom
_atom_sites_solution_primary dual
_audit_creation_date 2021-07-02
_audit_creation_method
;
Olex2 1.3
(compiled 2020.11.12 svn.r5f609507 for OlexSys, GUI svn.r6272)
;
_audit_update_record
;
2022-07-19 deposited with the CCDC.	2022-10-26 downloaded from the CCDC.
;
_cell_angle_alpha 73.632(3)
_cell_angle_beta 88.899(3)
_cell_angle_gamma 76.362(2)
_cell_formula_units_Z 4
_cell_length_a 16.2168(14)
_cell_length_b 17.7781(14)
_cell_length_c 19.4572(16)
_cell_measurement_reflns_used 2548
_cell_measurement_temperature 100
_cell_measurement_theta_max 25
_cell_measurement_theta_min 3
_cell_volume 5223.8(8)
_computing_molecular_graphics 'Olex2 1.3 (Dolomanov et al., 2009)'
_computing_publication_material 'Olex2 1.3 (Dolomanov et al., 2009)'
_computing_structure_refinement 'SHELXL 2018/3 (Sheldrick, 2015)'
_computing_structure_solution 'SHELXT  (Sheldrick, 2015)'
_diffrn_ambient_temperature 100
_diffrn_detector 'Bruker PHOTON 100 area detector'
_diffrn_detector_area_resol_mean 7.9
_diffrn_detector_type 'CMOS area detector'
_diffrn_measured_fraction_theta_full 0.975
_diffrn_measured_fraction_theta_max 0.961
_diffrn_measurement_device 'three-circle diffractometer'
_diffrn_measurement_device_type 'Bruker CMOS area detector'
_diffrn_measurement_method '\w and \f scans'
_diffrn_radiation_monochromator 'mirror optics'
_diffrn_radiation_probe x-ray
_diffrn_radiation_type MoK\a
_diffrn_radiation_wavelength 0.71073
_diffrn_reflns_av_R_equivalents 0.0735
_diffrn_reflns_av_unetI/netI 0.0963
_diffrn_reflns_Laue_measured_fraction_full 0.975
_diffrn_reflns_Laue_measured_fraction_max 0.961
_diffrn_reflns_limit_h_max 21
_diffrn_reflns_limit_h_min -21
_diffrn_reflns_limit_k_max 23
_diffrn_reflns_limit_k_min -21
_diffrn_reflns_limit_l_max 25
_diffrn_reflns_limit_l_min 0
_diffrn_reflns_number 36187
_diffrn_reflns_point_group_measured_fraction_full 0.975
_diffrn_reflns_point_group_measured_fraction_max 0.961
_diffrn_reflns_theta_full 25.242
_diffrn_reflns_theta_max 27.717
_diffrn_reflns_theta_min 2.390
_diffrn_source 'microfocus sealed X-ray tube'
_diffrn_source_current 1.0
_diffrn_source_power 0.05
_diffrn_source_type 'Incoatec I\ms'
_diffrn_source_voltage 50.0
_exptl_absorpt_coefficient_mu 0.629
_exptl_absorpt_correction_T_max 0.68
_exptl_absorpt_correction_T_min 0.24
_exptl_absorpt_correction_type multi-scan
_exptl_absorpt_process_details
;
 TWINABS-2012/1 (Bruker,2012) was used for absorption correction.

Final HKLF 4 output contains 80145 reflections, Rint = 0.0870
 (44227 with I > 3sig(I), Rint = 0.0735)
;
_exptl_crystal_colour orange
_exptl_crystal_colour_primary orange
_exptl_crystal_density_diffrn 1.552
_exptl_crystal_description block
_exptl_crystal_F_000 2500
_exptl_crystal_size_max 0.41
_exptl_crystal_size_mid 0.18
_exptl_crystal_size_min 0.16
_refine_diff_density_max 0.946
_refine_diff_density_min -1.015
_refine_diff_density_rms 0.133
_refine_ls_extinction_method none
_refine_ls_goodness_of_fit_ref 1.040
_refine_ls_hydrogen_treatment constr
_refine_ls_matrix_type full
_refine_ls_number_parameters 1438
_refine_ls_number_reflns 36187
_refine_ls_number_restraints 152
_refine_ls_restrained_S_all 1.047
_refine_ls_R_factor_all 0.1309
_refine_ls_R_factor_gt 0.0816
_refine_ls_shift/su_max 0.001
_refine_ls_shift/su_mean 0.000
_refine_ls_structure_factor_coef Fsqd
_refine_ls_weighting_details 'w=1/[\s^2^(Fo^2^)+(0.1107P)^2^+5.4782P] where P=(Fo^2^+2Fc^2^)/3'
_refine_ls_weighting_scheme calc
_refine_ls_wR_factor_gt 0.1980
_refine_ls_wR_factor_ref 0.2311
_reflns_Friedel_coverage 0.000
_reflns_number_gt 23981
_reflns_number_total 36187
_reflns_threshold_expression 'I > 2\s(I)'
_cod_data_source_file d2dt02872g2.cif
_cod_data_source_block cxy1732_0m
_cod_depositor_comments 'Adding full bibliography for 7711611--7711615.cif.'
_cod_database_code 7711613
_shelx_shelxl_version_number 2018/3
_shelx_space_group_comment
;
The symmetry employed for this shelxl refinement is uniquely defined
by the following loop, which should always be used as a source of
symmetry information in preference to the above space-group names.
They are only intended as comments.
;
_shelx_estimated_absorpt_t_max 0.906
_shelx_estimated_absorpt_t_min 0.783
_olex2_refinement_description
;
1. Twinned data refinement
 Scales: 0.4049(11)
 0.5951(11)
2. Fixed Uiso
 At 1.2 times of:
  All C(H) groups, All C(H,H) groups, All C(H,H,H,H) groups
 At 1.5 times of:
  All C(H,H,H) groups
3. Restrained distances
 Cl1-C89 = Cl3-C89 = Cl1-C89A = Cl2-C89A
 1.79 with sigma of 0.02
 Cl8-C92 = Cl8A-C92A = Cl9A-C92A = Cl9-C92
 1.79 with sigma of 0.02
 P2-F7 \\sim P2A-F7A
 with sigma of 0.02
 F11-F12 \\sim F11A-F12A
 with sigma of 0.04
 P2-F11 \\sim P2A-F11A
 with sigma of 0.02
 P2-F8 \\sim P2A-F8A
 with sigma of 0.02
 F8-F11 \\sim F8A-F11A
 with sigma of 0.04
 F9-F11 \\sim F9A-F11A
 with sigma of 0.04
 P2-F9 \\sim P2A-F9A
 with sigma of 0.02
 F10-F11 \\sim F10A-F11A
 with sigma of 0.04
 P2-F10 \\sim P2A-F10A
 with sigma of 0.02
 F7-F11 \\sim F7A-F11A
 with sigma of 0.04
 P2-F12 \\sim P2A-F12A
 with sigma of 0.02
 F10-F12 \\sim F10A-F12A
 with sigma of 0.04
 F8-F10 \\sim F8A-F10A
 with sigma of 0.04
 F8-F12 \\sim F8A-F12A
 with sigma of 0.04
 F9-F10 \\sim F9A-F10A
 with sigma of 0.04
 F9-F12 \\sim F9A-F12A
 with sigma of 0.04
 F7-F8 \\sim F7A-F8A
 with sigma of 0.04
 F7-F9 \\sim F7A-F9A
 with sigma of 0.04
 F7-F10 \\sim F7A-F10A
 with sigma of 0.04
 F7-F12 \\sim F7A-F12A
 with sigma of 0.04
 F8-F9 \\sim F8A-F9A
 with sigma of 0.04
 F3-F6 \\sim F3A-F6A
 with sigma of 0.04
 P1-F1 \\sim P1A-F1A
 with sigma of 0.02
 F4-F6 \\sim F4A-F6A
 with sigma of 0.04
 F1-F3 \\sim F1A-F3A
 with sigma of 0.04
 F1-F5 \\sim F1A-F5A
 with sigma of 0.04
 F3-F5 \\sim F3A-F5A
 with sigma of 0.04
 F1-F4 \\sim F1A-F4A
 with sigma of 0.04
 F4-F5 \\sim F4A-F5A
 with sigma of 0.04
 F2-F3 \\sim F2A-F3A
 with sigma of 0.04
 F5-F6 \\sim F5A-F6A
 with sigma of 0.04
 F2-F4 \\sim F2A-F4A
 with sigma of 0.04
 P1-F2 \\sim P1A-F2A
 with sigma of 0.02
 F2-F5 \\sim F2A-F5A
 with sigma of 0.04
 F1-F6 \\sim F1A-F6A
 with sigma of 0.04
 F2-F6 \\sim F2A-F6A
 with sigma of 0.04
 F3-F4 \\sim F3A-F4A
 with sigma of 0.04
 P1-F3 \\sim P1A-F3A
 with sigma of 0.02
 P1-F4 \\sim P1A-F4A
 with sigma of 0.02
 P1-F5 \\sim P1A-F5A
 with sigma of 0.02
 P1-F6 \\sim P1A-F6A
 with sigma of 0.02
 F1-F2 \\sim F1A-F2A
 with sigma of 0.04
4. Uiso/Uaniso restraints and constraints
C89 \\sim Cl1 \\sim C89A \\sim Cl3 \\sim Cl2: within 2A with sigma of 0.01 and
sigma for terminal atoms of 0.02 within 2A
Uanis(Cl1) \\sim Ueq: with sigma of 0.01 and sigma for terminal atoms of 0.02
Uanis(C92) \\sim Ueq: with sigma of 0.01 and sigma for terminal atoms of 0.02
Uanis(Cl5) \\sim Ueq: with sigma of 0.01 and sigma for terminal atoms of 0.02
Uanis(F6A) \\sim Ueq, Uanis(P1A) \\sim Ueq, Uanis(F1A) \\sim Ueq, Uanis(F2A)
\\sim Ueq, Uanis(F3A) \\sim Ueq, Uanis(F4A) \\sim Ueq, Uanis(F5A) \\sim Ueq:
with sigma of 0.01 and sigma for terminal atoms of 0.02
Uanis(F8) = Uanis(F8A)
Uanis(F11A) = Uanis(F11)
Uanis(F12) = Uanis(F12A)
Uanis(F9A) = Uanis(F9)
Uanis(P2A) = Uanis(P2)
Uanis(F7) = Uanis(F7A)
Uanis(F10) = Uanis(F10A)
Uanis(F5A) = Uanis(F5)
Uanis(P1) = Uanis(P1A)
Uanis(F6A) = Uanis(F6)
Uanis(F1A) = Uanis(F1)
Uanis(F4) = Uanis(F4A)
Uanis(F2) = Uanis(F2A)
Uanis(F3A) = Uanis(F3)
Uanis(C89) = Uanis(C89A)
Uanis(Cl8) = Uanis(Cl8A)
Uanis(Cl9A) = Uanis(Cl9)
Uanis(C92) = Uanis(C92A)
Uanis(Cl5) = Uanis(Cl5A)
5. Others
 Sof(F8A)=Sof(P2A)=Sof(F7A)=Sof(F9A)=Sof(F10A)=Sof(F11A)=Sof(F12A)=1-FVAR(1)
 Sof(P2)=Sof(F7)=Sof(F8)=Sof(F9)=Sof(F10)=Sof(F11)=Sof(F12)=FVAR(1)
 Sof(F6A)=Sof(P1A)=Sof(F1A)=Sof(F2A)=Sof(F3A)=Sof(F4A)=Sof(F5A)=1-FVAR(2)
 Sof(P1)=Sof(F1)=Sof(F2)=Sof(F3)=Sof(F4)=Sof(F5)=Sof(F6)=FVAR(2)
 Sof(Cl8A)=Sof(C92A)=Sof(H92C)=Sof(H92D)=Sof(Cl9A)=1-FVAR(3)
 Sof(Cl8)=Sof(Cl9)=Sof(C92)=Sof(H92A)=Sof(H92B)=FVAR(3)
 Sof(H90C)=Sof(H90D)=Sof(Cl5A)=1-FVAR(4)
 Sof(Cl5)=Sof(H90A)=Sof(H90B)=FVAR(4)
 Fixed Sof: Cl2(0.5) Cl3(0.5) C89(0.5) H89A(0.5) H89B(0.5) C89A(0.5) H89C(0.5)
 H89D(0.5)
6.a Secondary CH2 refined with riding coordinates:
 C89(H89A,H89B), C90(H90A,H90B), C90(H90C,H90D), C91(H91A,H91B), C92(H92A,
 H92B), C93(H93A,H93B), C94(H94A,H94B), C89A(H89C,H89D), C92A(H92C,H92D)
6.b Aromatic/amide H refined with riding coordinates:
 C25(H25), C3(H3), C35(H35), C40(H40), C13(H13), C18(H18), C26(H26), C8(H8),
 C4(H4), C22(H22), C19(H19), C30(H30), C43(H43), C44(H44), C14(H14), C36(H36),
 C20(H20), C21(H21), C42(H42), C41(H41), C57(H57), C47(H47), C79(H79), C62(H62),
  C70(H70), C48(H48), C74(H74), C80(H80), C64(H64), C66(H66), C58(H58),
 C84(H84), C69(H69), C88(H88), C87(H87), C63(H63), C65(H65), C52(H52), C86(H86),
  C85(H85)
6.c Idealised Me refined as rotating group:
 C38(H38A,H38B,H38C), C16(H16A,H16B,H16C), C28(H28A,H28B,H28C), C39(H39A,H39B,
 H39C), C6(H6A,H6B,H6C), C17(H17A,H17B,H17C), C29(H29A,H29B,H29C), C7(H7A,H7B,
 H7C), C72(H72A,H72B,H72C), C60(H60A,H60B,H60C), C82(H82A,H82B,H82C), C50(H50A,
 H50B,H50C), C51(H51A,H51B,H51C), C83(H83A,H83B,H83C), C61(H61A,H61B,H61C),
 C73(H73A,H73B,H73C)
;
_olex2_submission_special_instructions 'No special instructions were received'

loop_
_space_group_symop_operation_xyz
'x, y, z'
'-x, -y, -z'

loop_
_atom_site_label
_atom_site_type_symbol
_atom_site_fract_x
_atom_site_fract_y
_atom_site_fract_z
_atom_site_U_iso_or_equiv
_atom_site_adp_type
_atom_site_occupancy
_atom_site_site_symmetry_order
_atom_site_calc_flag
_atom_site_refinement_flags_posn
_atom_site_refinement_flags_adp
_atom_site_refinement_flags_occupancy
_atom_site_disorder_assembly
_atom_site_disorder_group
Cr1 Cr 0.30110(6) 0.30977(4) 0.04492(5) 0.01662(15) Uani 1 1 d . . . . .
N3 N 0.4130(3) 0.2174(3) 0.0677(2) 0.0183(9) Uani 1 1 d . . . . .
N10 N 0.2348(3) 0.2189(3) 0.0688(2) 0.0185(9) Uani 1 1 d . . . . .
N13 N 0.3640(3) 0.4030(3) 0.0293(2) 0.0185(9) Uani 1 1 d . . . . .
N1 N 0.3097(3) 0.3103(3) -0.0571(2) 0.0189(9) Uani 1 1 d . . . . .
N6 N 0.1918(3) 0.4037(3) 0.0126(2) 0.0220(10) Uani 1 1 d . . . . .
N5 N 0.2035(2) 0.4323(2) -0.1166(2) 0.0240(9) Uani 1 1 d . . . . .
N8 N 0.2931(3) 0.3105(3) 0.1467(2) 0.0208(9) Uani 1 1 d . . . . .
N9 N 0.2377(3) 0.1924(2) 0.1980(2) 0.0254(9) Uani 1 1 d . . . . .
N2 N 0.4211(2) 0.1895(2) -0.0484(2) 0.0234(9) Uani 1 1 d . . . . .
N12 N 0.3387(3) 0.4307(2) 0.1449(2) 0.0261(9) Uani 1 1 d . . . . .
N7 N 0.0264(3) 0.6348(3) -0.0281(3) 0.0352(13) Uani 1 1 d . . . . .
N14 N 0.4052(3) 0.6352(3) -0.0475(3) 0.0311(12) Uani 1 1 d . . . . .
N4 N 0.6161(3) 0.0113(3) 0.1374(3) 0.0347(12) Uani 1 1 d . . . . .
N11 N 0.1354(3) 0.0141(3) 0.1026(3) 0.0354(12) Uani 1 1 d . . . . .
C1 C 0.3639(3) 0.2523(3) -0.0826(3) 0.0215(10) Uani 1 1 d . . . . .
C25 C 0.2083(3) 0.1946(3) 0.0140(3) 0.0221(11) Uani 1 1 d . . . . .
H25 H 0.213444 0.226197 -0.033481 0.027 Uiso 1 1 calc R U . . .
C11 C 0.2620(3) 0.3690(3) -0.1153(3) 0.0206(10) Uani 1 1 d . . . . .
C12 C 0.1724(3) 0.4537(3) -0.0558(3) 0.0246(11) Uani 1 1 d . . . . .
C23 C 0.2653(3) 0.2538(3) 0.2008(3) 0.0224(10) Uani 1 1 d . . . . .
C3 C 0.4529(3) 0.1924(3) 0.1339(3) 0.0252(12) Uani 1 1 d . . . . .
H3 H 0.432632 0.223367 0.166021 0.030 Uiso 1 1 calc R U . . .
C35 C 0.3945(3) 0.4303(3) -0.0359(3) 0.0242(11) Uani 1 1 d . . . . .
H35 H 0.406534 0.394296 -0.064793 0.029 Uiso 1 1 calc R U . . .
C37 C 0.3959(4) 0.5596(4) -0.0217(3) 0.0265(13) Uani 1 1 d . . . . .
C9 C 0.3486(3) 0.2734(3) -0.1608(3) 0.0242(10) Uani 1 1 d . . . . .
C27 C 0.1658(3) 0.0799(3) 0.0916(3) 0.0263(13) Uani 1 1 d . . . . .
C24 C 0.2231(3) 0.1731(3) 0.1360(3) 0.0233(12) Uani 1 1 d . . . . .
C15 C 0.0768(3) 0.5593(3) -0.0152(3) 0.0276(13) Uani 1 1 d . . . . .
C40 C 0.3748(3) 0.5281(3) 0.0490(3) 0.0261(12) Uani 1 1 d . . . . .
H40 H 0.371238 0.560000 0.081266 0.031 Uiso 1 1 calc R U . . .
C5 C 0.5518(3) 0.0772(3) 0.1151(3) 0.0262(12) Uani 1 1 d . . . . .
C10 C 0.2893(4) 0.3464(4) -0.1821(3) 0.0237(12) Uani 1 1 d . . . . .
C13 C 0.1473(3) 0.4312(3) 0.0647(3) 0.0243(11) Uani 1 1 d . . . . .
H13 H 0.155693 0.396123 0.112192 0.029 Uiso 1 1 calc R U . . .
C18 C 0.1152(3) 0.5290(3) -0.0700(3) 0.0274(12) Uani 1 1 d . . . . .
H18 H 0.101952 0.560701 -0.118445 0.033 Uiso 1 1 calc R U . . .
C26 C 0.1750(3) 0.1293(3) 0.0213(3) 0.0253(12) Uani 1 1 d . . . . .
H26 H 0.158192 0.116815 -0.019830 0.030 Uiso 1 1 calc R U . . .
C8 C 0.5122(3) 0.1024(3) 0.0458(3) 0.0258(12) Uani 1 1 d . . . . .
H8 H 0.531228 0.071235 0.013592 0.031 Uiso 1 1 calc R U . . .
C4 C 0.5194(3) 0.1269(3) 0.1585(3) 0.0277(12) Uani 1 1 d . . . . .
H4 H 0.543910 0.115040 0.205411 0.033 Uiso 1 1 calc R U . . .
C22 C 0.3835(3) 0.2317(3) -0.2090(3) 0.0316(12) Uani 1 1 d . . . . .
H22 H 0.423121 0.180756 -0.193686 0.038 Uiso 1 1 calc R U . . .
C2 C 0.4456(3) 0.1716(3) 0.0229(3) 0.0219(11) Uani 1 1 d . . . . .
C34 C 0.3588(3) 0.4525(3) 0.0734(3) 0.0231(11) Uani 1 1 d . . . . .
C31 C 0.2675(3) 0.2753(3) 0.2678(3) 0.0271(11) Uani 1 1 d . . . . .
C19 C 0.2655(3) 0.3844(3) -0.2541(3) 0.0297(12) Uani 1 1 d . . . . .
H19 H 0.226987 0.435969 -0.269355 0.036 Uiso 1 1 calc R U . . .
C33 C 0.3116(3) 0.3678(3) 0.1760(3) 0.0243(10) Uani 1 1 d . . . . .
C30 C 0.1914(3) 0.1058(3) 0.1473(3) 0.0281(12) Uani 1 1 d . . . . .
H30 H 0.186732 0.075370 0.195269 0.034 Uiso 1 1 calc R U . . .
C43 C 0.2528(3) 0.2737(3) 0.3899(3) 0.0365(13) Uani 1 1 d . . . . .
H43 H 0.240810 0.248717 0.437778 0.044 Uiso 1 1 calc R U . . .
C44 C 0.2465(3) 0.2373(3) 0.3368(3) 0.0321(12) Uani 1 1 d . . . . .
H44 H 0.228643 0.188308 0.346862 0.038 Uiso 1 1 calc R U . . .
C14 C 0.0924(3) 0.5040(3) 0.0542(3) 0.0291(12) Uani 1 1 d . . . . .
H14 H 0.064190 0.518203 0.093630 0.035 Uiso 1 1 calc R U . . .
C32 C 0.2937(4) 0.3466(4) 0.2527(3) 0.0272(13) Uani 1 1 d . . . . .
C36 C 0.4093(3) 0.5049(3) -0.0636(3) 0.0259(11) Uani 1 1 d . . . . .
H36 H 0.428580 0.520109 -0.110757 0.031 Uiso 1 1 calc R U . . .
C20 C 0.3010(4) 0.3431(4) -0.3028(3) 0.0360(15) Uani 1 1 d . . . . .
H20 H 0.285950 0.366898 -0.352507 0.043 Uiso 1 1 calc R U . . .
C21 C 0.3579(3) 0.2679(3) -0.2806(3) 0.0353(13) Uani 1 1 d . . . . .
H21 H 0.379652 0.240795 -0.315138 0.042 Uiso 1 1 calc R U . . .
C38 C 0.4305(3) 0.6661(3) -0.1204(3) 0.0357(13) Uani 1 1 d . . . . .
H38A H 0.404666 0.643667 -0.152716 0.054 Uiso 1 1 calc R U . . .
H38B H 0.492486 0.650358 -0.121656 0.054 Uiso 1 1 calc R U . . .
H38C H 0.411248 0.725154 -0.135811 0.054 Uiso 1 1 calc R U . . .
C42 C 0.2764(4) 0.3464(4) 0.3740(3) 0.0355(15) Uani 1 1 d . . . . .
H42 H 0.277690 0.371455 0.410957 0.043 Uiso 1 1 calc R U . . .
C16 C -0.0148(3) 0.6632(3) 0.0303(3) 0.0390(14) Uani 1 1 d . . . . .
H16A H 0.023553 0.641893 0.073298 0.058 Uiso 1 1 calc R U . . .
H16B H -0.067170 0.644483 0.040517 0.058 Uiso 1 1 calc R U . . .
H16C H -0.028591 0.722392 0.016402 0.058 Uiso 1 1 calc R U . . .
C41 C 0.2982(4) 0.3835(4) 0.3063(3) 0.0345(13) Uani 1 1 d . . . . .
H41 H 0.315795 0.432704 0.296569 0.041 Uiso 1 1 calc R U . . .
C28 C 0.1030(4) -0.0058(4) 0.0427(3) 0.0435(15) Uani 1 1 d . . . . .
H28A H 0.146001 -0.007365 0.006758 0.065 Uiso 1 1 calc R U . . .
H28B H 0.051422 0.035280 0.021185 0.065 Uiso 1 1 calc R U . . .
H28C H 0.089557 -0.058704 0.059742 0.065 Uiso 1 1 calc R U . . .
C39 C 0.3919(4) 0.6902(3) -0.0032(4) 0.0434(15) Uani 1 1 d . . . . .
H39A H 0.435558 0.670268 0.036085 0.065 Uiso 1 1 calc R U . . .
H39B H 0.335614 0.693370 0.016618 0.065 Uiso 1 1 calc R U . . .
H39C H 0.395666 0.743914 -0.032461 0.065 Uiso 1 1 calc R U . . .
C6 C 0.6539(4) -0.0328(4) 0.0874(4) 0.0473(17) Uani 1 1 d . . . . .
H6A H 0.676401 0.003314 0.047804 0.071 Uiso 1 1 calc R U . . .
H6B H 0.610604 -0.052952 0.068493 0.071 Uiso 1 1 calc R U . . .
H6C H 0.700146 -0.078381 0.112329 0.071 Uiso 1 1 calc R U . . .
C17 C 0.0075(4) 0.6874(3) -0.1015(4) 0.0445(16) Uani 1 1 d . . . . .
H17A H -0.025744 0.664398 -0.128065 0.067 Uiso 1 1 calc R U . . .
H17B H 0.060773 0.692148 -0.125068 0.067 Uiso 1 1 calc R U . . .
H17C H -0.025136 0.741051 -0.100563 0.067 Uiso 1 1 calc R U . . .
C29 C 0.1193(5) -0.0309(4) 0.1751(3) 0.0512(17) Uani 1 1 d . . . . .
H29A H 0.073225 0.002751 0.194291 0.077 Uiso 1 1 calc R U . . .
H29B H 0.170957 -0.045415 0.206103 0.077 Uiso 1 1 calc R U . . .
H29C H 0.103130 -0.080096 0.173452 0.077 Uiso 1 1 calc R U . . .
C7 C 0.6602(4) -0.0078(4) 0.2068(3) 0.0468(17) Uani 1 1 d . . . . .
H7A H 0.618484 -0.004179 0.243620 0.070 Uiso 1 1 calc R U . . .
H7B H 0.695285 0.030550 0.205053 0.070 Uiso 1 1 calc R U . . .
H7C H 0.696461 -0.062774 0.218638 0.070 Uiso 1 1 calc R U . . .
Cr2 Cr 0.20725(6) 0.68516(4) 0.45037(5) 0.01566(15) Uani 1 1 d . . . . .
N15 N 0.2130(3) 0.6841(3) 0.5525(2) 0.0187(9) Uani 1 1 d . . . . .
N24 N 0.0954(3) 0.7771(3) 0.4263(2) 0.0167(9) Uani 1 1 d . . . . .
N20 N 0.2717(3) 0.7781(3) 0.4249(2) 0.0175(9) Uani 1 1 d . . . . .
N27 N 0.3182(3) 0.5924(3) 0.4655(2) 0.0235(10) Uani 1 1 d . . . . .
N17 N 0.1443(3) 0.5916(3) 0.4834(2) 0.0179(9) Uani 1 1 d . . . . .
N22 N 0.2037(3) 0.6815(3) 0.3494(2) 0.0189(9) Uani 1 1 d . . . . .
N19 N 0.2708(2) 0.8004(2) 0.5432(2) 0.0229(8) Uani 1 1 d . . . . .
N16 N 0.1683(2) 0.5618(2) 0.6123(2) 0.0229(9) Uani 1 1 d . . . . .
N26 N 0.3068(2) 0.5571(2) 0.3550(2) 0.0260(9) Uani 1 1 d . . . . .
N23 N 0.0871(2) 0.7973(2) 0.2977(2) 0.0240(9) Uani 1 1 d . . . . .
N28 N 0.4718(3) 0.3584(3) 0.5527(3) 0.0388(13) Uani 1 1 d . . . . .
N18 N 0.0918(3) 0.3641(3) 0.5248(3) 0.0350(12) Uani 1 1 d . . . . .
N21 N 0.3655(3) 0.9862(3) 0.3542(3) 0.0342(11) Uani 1 1 d . . . . .
N25 N -0.1028(3) 0.9864(3) 0.3892(3) 0.0364(12) Uani 1 1 d . . . . .
C56 C 0.2842(3) 0.8207(3) 0.4703(3) 0.0222(12) Uani 1 1 d . . . . .
C68 C 0.0622(3) 0.8201(3) 0.3592(3) 0.0193(11) Uani 1 1 d . . . . .
C57 C 0.2948(3) 0.8057(3) 0.3568(3) 0.0223(11) Uani 1 1 d . . . . .
H57 H 0.289010 0.775761 0.324438 0.027 Uiso 1 1 calc R U . . .
C67 C 0.1465(3) 0.7360(3) 0.2954(2) 0.0222(10) Uani 1 1 d . . . . .
C47 C 0.1136(3) 0.5651(3) 0.4319(3) 0.0242(11) Uani 1 1 d . . . . .
H47 H 0.104475 0.600955 0.384648 0.029 Uiso 1 1 calc R U . . .
C79 C 0.3614(3) 0.5682(3) 0.5297(3) 0.0261(11) Uani 1 1 d . . . . .
H79 H 0.354808 0.606526 0.556188 0.031 Uiso 1 1 calc R U . . .
C49 C 0.1058(4) 0.4374(3) 0.5116(3) 0.0260(13) Uani 1 1 d . . . . .
C62 C 0.3143(3) 0.8901(3) 0.4472(3) 0.0257(12) Uani 1 1 d . . . . .
H62 H 0.320161 0.918717 0.480553 0.031 Uiso 1 1 calc R U . . .
C70 C -0.0074(3) 0.8734(3) 0.4708(3) 0.0257(12) Uani 1 1 d . . . . .
H70 H -0.030426 0.889134 0.511260 0.031 Uiso 1 1 calc R U . . .
C45 C 0.1943(3) 0.6255(3) 0.6107(3) 0.0221(10) Uani 1 1 d . . . . .
C77 C 0.2506(3) 0.6215(3) 0.3223(3) 0.0207(10) Uani 1 1 d . . . . .
C48 C 0.0950(3) 0.4927(3) 0.4420(3) 0.0266(12) Uani 1 1 d . . . . .
H48 H 0.074911 0.478906 0.402724 0.032 Uiso 1 1 calc R U . . .
C74 C -0.0038(3) 0.8886(3) 0.3458(3) 0.0250(12) Uani 1 1 d . . . . .
H74 H -0.024821 0.915591 0.297773 0.030 Uiso 1 1 calc R U . . .
C54 C 0.2378(3) 0.7175(3) 0.6557(2) 0.0221(10) Uani 1 1 d . . . . .
C75 C 0.1615(3) 0.7122(3) 0.2292(3) 0.0223(10) Uani 1 1 d . . . . .
C55 C 0.2423(3) 0.7387(3) 0.5774(2) 0.0202(10) Uani 1 1 d . . . . .
C71 C -0.0405(4) 0.9194(3) 0.4012(3) 0.0256(12) Uani 1 1 d . . . . .
C59 C 0.3364(3) 0.9193(3) 0.3765(3) 0.0266(12) Uani 1 1 d . . . . .
C80 C 0.4138(3) 0.4938(3) 0.5601(3) 0.0299(13) Uani 1 1 d . . . . .
H80 H 0.442017 0.482046 0.605549 0.036 Uiso 1 1 calc R U . . .
C46 C 0.1493(3) 0.5414(3) 0.5518(3) 0.0233(11) Uani 1 1 d . . . . .
C64 C 0.2476(3) 0.7193(3) 0.7768(3) 0.0300(11) Uani 1 1 d . . . . .
H64 H 0.257740 0.744821 0.811532 0.036 Uiso 1 1 calc R U . . .
C53 C 0.2104(3) 0.6468(3) 0.6774(3) 0.0215(11) Uani 1 1 d . . . . .
C81 C 0.4252(3) 0.4348(3) 0.5232(3) 0.0275(13) Uani 1 1 d . . . . .
C66 C 0.2040(3) 0.6088(3) 0.7493(3) 0.0282(12) Uani 1 1 d . . . . .
H66 H 0.187079 0.559239 0.764314 0.034 Uiso 1 1 calc R U . . .
C76 C 0.2238(4) 0.6407(4) 0.2461(3) 0.0251(12) Uani 1 1 d . . . . .
C78 C 0.3357(3) 0.5386(3) 0.4259(3) 0.0232(11) Uani 1 1 d . . . . .
C58 C 0.3254(3) 0.8725(3) 0.3310(3) 0.0242(11) Uani 1 1 d . . . . .
H58 H 0.339565 0.887862 0.282255 0.029 Uiso 1 1 calc R U . . .
C84 C 0.3883(3) 0.4605(3) 0.4541(3) 0.0293(12) Uani 1 1 d . . . . .
H84 H 0.398790 0.424593 0.425112 0.035 Uiso 1 1 calc R U . . .
C69 C 0.0578(3) 0.8060(3) 0.4800(3) 0.0212(11) Uani 1 1 d . . . . .
H69 H 0.078558 0.777029 0.527801 0.025 Uiso 1 1 calc R U . . .
C88 C 0.1232(3) 0.7474(3) 0.1612(3) 0.0315(12) Uani 1 1 d . . . . .
H88 H 0.080963 0.796808 0.150320 0.038 Uiso 1 1 calc R U . . .
C87 C 0.1485(3) 0.7082(3) 0.1095(3) 0.0353(13) Uani 1 1 d . . . . .
H87 H 0.123796 0.731044 0.062120 0.042 Uiso 1 1 calc R U . . .
C63 C 0.2572(3) 0.7553(3) 0.7046(3) 0.0260(11) Uani 1 1 d . . . . .
H63 H 0.276320 0.803706 0.689377 0.031 Uiso 1 1 calc R U . . .
C65 C 0.2232(4) 0.6464(4) 0.7987(3) 0.0320(13) Uani 1 1 d . . . . .
H65 H 0.219740 0.621716 0.848423 0.038 Uiso 1 1 calc R U . . .
C52 C 0.1305(3) 0.4667(3) 0.5666(3) 0.0262(11) Uani 1 1 d . . . . .
H52 H 0.134242 0.434127 0.615002 0.031 Uiso 1 1 calc R U . . .
C86 C 0.2095(4) 0.6358(4) 0.1262(3) 0.0338(14) Uani 1 1 d . . . . .
H86 H 0.225216 0.609827 0.089841 0.041 Uiso 1 1 calc R U . . .
C72 C -0.1430(4) 1.0134(3) 0.4482(3) 0.0350(13) Uani 1 1 d . . . . .
H72A H -0.183102 1.065961 0.429173 0.052 Uiso 1 1 calc R U . . .
H72B H -0.099441 1.018586 0.479661 0.052 Uiso 1 1 calc R U . . .
H72C H -0.173426 0.974050 0.475477 0.052 Uiso 1 1 calc R U . . .
C85 C 0.2483(3) 0.6002(3) 0.1937(3) 0.0304(12) Uani 1 1 d . . . . .
H85 H 0.289818 0.550338 0.204436 0.036 Uiso 1 1 calc R U . . .
C60 C 0.3965(4) 1.0102(4) 0.2821(3) 0.0467(16) Uani 1 1 d . . . . .
H60A H 0.448272 0.970351 0.278004 0.070 Uiso 1 1 calc R U . . .
H60B H 0.409115 1.063262 0.273205 0.070 Uiso 1 1 calc R U . . .
H60C H 0.352910 1.012953 0.246637 0.070 Uiso 1 1 calc R U . . .
C82 C 0.4850(4) 0.3000(3) 0.5125(4) 0.0524(18) Uani 1 1 d . . . . .
H82A H 0.429921 0.293839 0.498257 0.079 Uiso 1 1 calc R U . . .
H82B H 0.518341 0.247950 0.542438 0.079 Uiso 1 1 calc R U . . .
H82C H 0.515713 0.318634 0.469641 0.079 Uiso 1 1 calc R U . . .
C50 C 0.0648(3) 0.3353(3) 0.4676(3) 0.0354(13) Uani 1 1 d . . . . .
H50A H 0.003769 0.357908 0.456407 0.053 Uiso 1 1 calc R U . . .
H50B H 0.076447 0.276209 0.483386 0.053 Uiso 1 1 calc R U . . .
H50C H 0.096097 0.352498 0.424727 0.053 Uiso 1 1 calc R U . . .
C51 C 0.0975(4) 0.3110(3) 0.5988(3) 0.0467(16) Uani 1 1 d . . . . .
H51A H 0.155527 0.298836 0.619218 0.070 Uiso 1 1 calc R U . . .
H51B H 0.082918 0.260579 0.598538 0.070 Uiso 1 1 calc R U . . .
H51C H 0.057811 0.338129 0.627840 0.070 Uiso 1 1 calc R U . . .
C83 C 0.5136(4) 0.3341(4) 0.6239(3) 0.0444(17) Uani 1 1 d . . . . .
H83A H 0.565470 0.353829 0.621051 0.067 Uiso 1 1 calc R U . . .
H83B H 0.528274 0.275005 0.642297 0.067 Uiso 1 1 calc R U . . .
H83C H 0.475205 0.356951 0.656312 0.067 Uiso 1 1 calc R U . . .
C61 C 0.3803(5) 1.0301(4) 0.4043(4) 0.0509(17) Uani 1 1 d . . . . .
H61A H 0.328489 1.042943 0.429801 0.076 Uiso 1 1 calc R U . . .
H61B H 0.395321 1.080270 0.377680 0.076 Uiso 1 1 calc R U . . .
H61C H 0.426790 0.996568 0.438939 0.076 Uiso 1 1 calc R U . . .
C73 C -0.1387(5) 1.0300(4) 0.3162(4) 0.064(2) Uani 1 1 d . . . . .
H73A H -0.093234 1.044832 0.285240 0.096 Uiso 1 1 calc R U . . .
H73B H -0.181264 1.078924 0.317160 0.096 Uiso 1 1 calc R U . . .
H73C H -0.165417 0.995260 0.297507 0.096 Uiso 1 1 calc R U . . .
P1 P 0.8197(14) 0.1502(9) 0.0873(8) 0.0491(8) Uani 0.162(8) 1 d D . P A 1
F1 F 0.808(3) 0.2458(12) 0.064(2) 0.0447(16) Uani 0.162(8) 1 d D . P A 1
F2 F 0.772(2) 0.155(2) 0.0163(13) 0.0594(16) Uani 0.162(8) 1 d D . P A 1
F3 F 0.9086(16) 0.1423(18) 0.0474(15) 0.0556(14) Uani 0.162(8) 1 d D . P A 1
F4 F 0.872(2) 0.1415(19) 0.1590(12) 0.0687(17) Uani 0.162(8) 1 d D . P A 1
F5 F 0.736(2) 0.161(2) 0.1294(18) 0.075(2) Uani 0.162(8) 1 d D . P A 1
F6 F 0.828(3) 0.0552(11) 0.1118(16) 0.090(2) Uani 0.162(8) 1 d D . P A 1
P2 P 0.2935(2) 0.1427(2) 0.5963(2) 0.0451(7) Uani 0.588(3) 1 d D . P B 1
F7 F 0.2972(9) 0.2346(5) 0.5632(10) 0.044(3) Uani 0.588(3) 1 d D . P B 1
F8 F 0.3842(5) 0.1210(11) 0.6352(8) 0.058(2) Uani 0.588(3) 1 d D . P B 1
F9 F 0.2503(5) 0.1656(4) 0.6648(3) 0.0507(15) Uani 0.588(3) 1 d D . P B 1
F10 F 0.2007(4) 0.1646(4) 0.5562(4) 0.0587(16) Uani 0.588(3) 1 d D . P B 1
F11 F 0.3337(6) 0.1201(5) 0.5282(4) 0.072(2) Uani 0.588(3) 1 d D . P B 1
F12 F 0.2857(5) 0.0517(4) 0.6308(4) 0.0672(17) Uani 0.588(3) 1 d D . P B 1
Cl1 Cl 0.5007(2) 0.2297(2) 0.30358(14) 0.1284(11) Uani 1 1 d D U . . .
Cl2 Cl 0.5935(2) 0.08652(18) 0.37860(18) 0.0477(8) Uani 0.5 1 d D U P C 2
Cl3 Cl 0.4878(2) 0.1507(2) 0.4502(2) 0.0621(9) Uani 0.5 1 d D U P D 1
C89 C 0.5590(13) 0.1565(12) 0.3825(8) 0.071(3) Uani 0.5 1 d D U P D 1
H89A H 0.579681 0.103167 0.373636 0.085 Uiso 0.5 1 calc R U P D 1
H89B H 0.608361 0.174316 0.395616 0.085 Uiso 0.5 1 calc R U P D 1
Cl4 Cl 0.10433(12) 0.10297(9) 0.83269(9) 0.0541(4) Uani 1 1 d . . . . .
Cl5 Cl 0.1529(6) 0.2463(5) 0.8124(5) 0.0593(10) Uani 0.330(7) 1 d . U P E 1
C90 C 0.1019(4) 0.2001(4) 0.7772(3) 0.0508(16) Uani 1 1 d . . . . .
H90A H 0.126530 0.195997 0.731084 0.061 Uiso 0.330(7) 1 calc R U P E 1
H90B H 0.042154 0.231422 0.766999 0.061 Uiso 0.330(7) 1 calc R U P E 1
H90C H 0.046852 0.222788 0.749360 0.061 Uiso 0.670(7) 1 calc R U P E 2
H90D H 0.147722 0.197250 0.742999 0.061 Uiso 0.670(7) 1 calc R U P E 2
Cl6 Cl 0.11312(13) 0.05626(9) 0.34570(9) 0.0537(5) Uani 1 1 d . . . . .
Cl7 Cl -0.01683(13) 0.20618(13) 0.32677(10) 0.0762(6) Uani 1 1 d . . . . .
C91 C 0.0572(4) 0.1480(4) 0.2840(3) 0.0473(15) Uani 1 1 d . . . . .
H91A H 0.098239 0.179353 0.260671 0.057 Uiso 1 1 calc R U . . .
H91B H 0.027429 0.135497 0.246144 0.057 Uiso 1 1 calc R U . . .
Cl8 Cl 0.3751(2) 0.9402(2) 0.11849(16) 0.0634(9) Uani 0.866(4) 1 d D . P F 1
Cl9 Cl 0.3474(2) 0.77868(17) 0.17485(15) 0.1036(12) Uani 0.866(4) 1 d D . P F 1
C92 C 0.3669(7) 0.8506(5) 0.1005(5) 0.080(3) Uani 0.866(4) 1 d D U P F 1
H92A H 0.320461 0.863703 0.063622 0.096 Uiso 0.866(4) 1 calc R U P F 1
H92B H 0.420413 0.827860 0.080469 0.096 Uiso 0.866(4) 1 calc R U P F 1
Cl10 Cl -0.04263(15) 0.43560(15) 0.75234(10) 0.0822(7) Uani 1 1 d . . . . .
Cl11 Cl -0.03248(17) 0.59704(13) 0.74395(11) 0.0825(6) Uani 1 1 d . . . . .
C93 C 0.0247(4) 0.5002(4) 0.7493(4) 0.0522(17) Uani 1 1 d . . . . .
H93A H 0.063194 0.479234 0.792889 0.063 Uiso 1 1 calc R U . . .
H93B H 0.060037 0.501348 0.707127 0.063 Uiso 1 1 calc R U . . .
Cl12 Cl 0.56414(13) 0.41920(16) 0.29008(13) 0.0960(9) Uani 1 1 d . . . . .
Cl13 Cl 0.49799(19) 0.58683(16) 0.20902(12) 0.0949(8) Uani 1 1 d . . . . .
C94 C 0.4739(4) 0.4942(4) 0.2521(4) 0.0511(17) Uani 1 1 d . . . . .
H94A H 0.433971 0.501507 0.290156 0.061 Uiso 1 1 calc R U . . .
H94B H 0.445264 0.476715 0.216962 0.061 Uiso 1 1 calc R U . . .
F8A F 0.4128(9) 0.1188(16) 0.6346(12) 0.058(2) Uani 0.412(3) 1 d D . P B 2
P2A P 0.3323(4) 0.1270(3) 0.5837(3) 0.0451(7) Uani 0.412(3) 1 d D . P B 2
F7A F 0.3193(15) 0.2225(8) 0.5620(15) 0.044(3) Uani 0.412(3) 1 d D . P B 2
F9A F 0.2720(7) 0.1294(7) 0.6507(5) 0.0507(15) Uani 0.412(3) 1 d D . P B 2
F10A F 0.2491(7) 0.1367(6) 0.5340(5) 0.0587(16) Uani 0.412(3) 1 d D . P B 2
F11A F 0.3913(8) 0.1251(7) 0.5185(6) 0.072(2) Uani 0.412(3) 1 d D . P B 2
F12A F 0.3454(7) 0.0316(5) 0.6062(6) 0.0672(17) Uani 0.412(3) 1 d D . P B 2
F6A F 0.8963(6) 0.0576(3) 0.1085(3) 0.090(2) Uani 0.838(8) 1 d D U P A 2
P1A P 0.8593(3) 0.15185(15) 0.09146(13) 0.0491(8) Uani 0.838(8) 1 d D U P A 2
F1A F 0.8214(5) 0.2472(3) 0.0733(4) 0.0447(16) Uani 0.838(8) 1 d D U P A 2
F2A F 0.8066(4) 0.1517(4) 0.0231(3) 0.0594(16) Uani 0.838(8) 1 d D U P A 2
F3A F 0.9375(3) 0.1667(3) 0.0422(3) 0.0556(14) Uani 0.838(8) 1 d D U P A 2
F4A F 0.9105(5) 0.1534(3) 0.1600(3) 0.0687(17) Uani 0.838(8) 1 d D U P A 2
F5A F 0.7818(5) 0.1365(4) 0.1410(3) 0.075(2) Uani 0.838(8) 1 d D U P A 2
C89A C 0.5433(14) 0.1784(10) 0.3906(9) 0.071(3) Uani 0.5 1 d D U P C 2
H89C H 0.583902 0.204911 0.406076 0.085 Uiso 0.5 1 calc R U P C 2
H89D H 0.498321 0.173239 0.425621 0.085 Uiso 0.5 1 calc R U P C 2
Cl8A Cl 0.398(2) 0.9326(16) 0.1383(15) 0.0634(9) Uani 0.134(4) 1 d D . P F 2
C92A C 0.408(2) 0.829(2) 0.147(3) 0.080(3) Uani 0.134(4) 1 d D . P F 2
H92C H 0.414512 0.796569 0.197962 0.096 Uiso 0.134(4) 1 calc R U P F 2
H92D H 0.457165 0.807227 0.121321 0.096 Uiso 0.134(4) 1 calc R U P F 2
Cl9A Cl 0.3105(15) 0.8283(11) 0.1066(10) 0.1036(12) Uani 0.134(4) 1 d D . P F 2
Cl5A Cl 0.1161(3) 0.2654(2) 0.8312(2) 0.0593(10) Uani 0.670(7) 1 d . . P E 2

loop_
_atom_site_aniso_label
_atom_site_aniso_U_11
_atom_site_aniso_U_22
_atom_site_aniso_U_33
_atom_site_aniso_U_23
_atom_site_aniso_U_13
_atom_site_aniso_U_12
Cr1 0.0191(4) 0.0151(3) 0.0158(4) -0.0051(4) 0.0010(3) -0.0037(4)
N3 0.021(2) 0.017(2) 0.018(2) -0.0054(18) 0.0018(17) -0.0055(17)
N10 0.022(2) 0.016(2) 0.018(2) -0.0054(18) 0.0023(18) -0.0051(17)
N13 0.020(2) 0.018(2) 0.023(2) -0.0120(17) 0.0063(17) -0.0088(17)
N1 0.023(2) 0.0164(19) 0.017(2) -0.0033(17) 0.0001(17) -0.0049(17)
N6 0.022(2) 0.020(2) 0.025(2) -0.0075(18) 0.0066(19) -0.0066(17)
N5 0.024(2) 0.0217(19) 0.022(2) -0.0023(17) 0.0004(17) -0.0025(16)
N8 0.021(2) 0.021(2) 0.021(2) -0.0075(19) 0.0045(18) -0.0051(17)
N9 0.034(2) 0.024(2) 0.018(2) -0.0044(17) 0.0025(18) -0.0083(17)
N2 0.027(2) 0.0207(19) 0.022(2) -0.0070(17) 0.0008(17) -0.0033(16)
N12 0.030(2) 0.032(2) 0.025(2) -0.0166(18) 0.0069(18) -0.0138(18)
N7 0.028(2) 0.022(2) 0.049(3) -0.007(2) 0.008(2) 0.0016(19)
N14 0.034(3) 0.024(2) 0.038(3) -0.009(2) 0.008(2) -0.015(2)
N4 0.031(2) 0.029(2) 0.036(3) -0.004(2) 0.000(2) 0.001(2)
N11 0.050(3) 0.026(2) 0.036(3) -0.010(2) 0.005(2) -0.020(2)
C1 0.023(2) 0.023(2) 0.023(3) -0.011(2) 0.003(2) -0.0091(19)
C25 0.022(2) 0.020(2) 0.023(3) -0.005(2) 0.003(2) -0.003(2)
C11 0.018(2) 0.025(2) 0.019(3) -0.003(2) -0.0018(19) -0.0077(19)
C12 0.018(2) 0.025(2) 0.030(3) -0.006(2) 0.002(2) -0.0064(19)
C23 0.022(2) 0.023(2) 0.021(3) -0.0059(19) 0.000(2) -0.0020(18)
C3 0.027(3) 0.027(3) 0.021(3) -0.008(2) 0.001(2) -0.004(2)
C35 0.021(2) 0.031(3) 0.025(3) -0.013(2) 0.004(2) -0.009(2)
C37 0.020(3) 0.030(3) 0.032(3) -0.009(2) 0.004(2) -0.010(2)
C9 0.025(2) 0.028(2) 0.019(3) -0.007(2) 0.000(2) -0.005(2)
C27 0.026(3) 0.024(3) 0.030(3) -0.007(2) 0.001(2) -0.008(2)
C24 0.029(3) 0.021(3) 0.019(3) -0.004(2) 0.002(2) -0.006(2)
C15 0.017(3) 0.020(3) 0.042(4) -0.005(3) 0.001(2) -0.002(2)
C40 0.025(3) 0.029(3) 0.033(3) -0.018(2) 0.009(2) -0.014(2)
C5 0.020(2) 0.020(2) 0.034(3) -0.002(2) 0.001(2) -0.002(2)
C10 0.030(3) 0.025(3) 0.021(3) -0.010(2) 0.003(2) -0.012(2)
C13 0.018(2) 0.027(3) 0.026(3) -0.007(2) 0.002(2) -0.0033(19)
C18 0.024(3) 0.023(3) 0.028(3) -0.001(2) 0.002(2) -0.001(2)
C26 0.028(3) 0.021(2) 0.029(3) -0.011(2) 0.003(2) -0.007(2)
C8 0.026(3) 0.022(3) 0.028(3) -0.008(2) 0.004(2) -0.003(2)
C4 0.023(3) 0.031(3) 0.023(3) 0.000(2) -0.003(2) -0.003(2)
C22 0.036(3) 0.034(3) 0.027(3) -0.015(2) 0.005(2) -0.006(2)
C2 0.020(2) 0.023(3) 0.021(3) -0.004(2) 0.002(2) -0.005(2)
C34 0.022(2) 0.027(3) 0.026(3) -0.015(2) 0.006(2) -0.007(2)
C31 0.028(3) 0.034(3) 0.020(3) -0.010(2) -0.002(2) -0.007(2)
C19 0.030(3) 0.036(3) 0.020(3) -0.005(2) -0.002(2) -0.006(2)
C33 0.024(2) 0.031(3) 0.023(3) -0.016(2) 0.002(2) -0.007(2)
C30 0.036(3) 0.026(3) 0.022(3) -0.003(2) 0.007(2) -0.009(2)
C43 0.036(3) 0.051(3) 0.023(3) -0.012(3) 0.002(2) -0.009(3)
C44 0.030(3) 0.039(3) 0.025(3) -0.006(2) 0.000(2) -0.009(2)
C14 0.021(2) 0.032(3) 0.037(3) -0.015(2) 0.008(2) -0.006(2)
C32 0.025(3) 0.033(3) 0.027(3) -0.012(2) 0.002(2) -0.009(2)
C36 0.030(3) 0.035(3) 0.021(3) -0.013(2) 0.009(2) -0.018(2)
C20 0.041(3) 0.051(4) 0.018(3) -0.009(3) 0.001(2) -0.016(3)
C21 0.039(3) 0.051(3) 0.025(3) -0.021(3) 0.008(2) -0.016(3)
C38 0.030(3) 0.037(3) 0.038(3) -0.001(3) -0.003(2) -0.016(2)
C42 0.032(3) 0.060(4) 0.024(3) -0.022(3) 0.005(2) -0.017(3)
C16 0.026(3) 0.030(3) 0.063(4) -0.023(3) 0.000(3) 0.000(2)
C41 0.037(3) 0.047(3) 0.029(3) -0.021(3) 0.004(3) -0.018(3)
C28 0.055(4) 0.040(3) 0.047(4) -0.021(3) 0.002(3) -0.024(3)
C39 0.052(4) 0.032(3) 0.057(4) -0.023(3) 0.018(3) -0.020(3)
C6 0.041(3) 0.031(3) 0.059(5) -0.012(3) 0.001(3) 0.011(3)
C17 0.038(3) 0.026(3) 0.058(4) -0.003(3) 0.002(3) 0.003(2)
C29 0.082(5) 0.037(3) 0.043(4) -0.007(3) 0.011(4) -0.037(3)
C7 0.039(3) 0.047(4) 0.036(4) 0.003(3) -0.004(3) 0.007(3)
Cr2 0.0186(3) 0.0128(3) 0.0154(4) -0.0046(4) 0.0009(3) -0.0027(4)
N15 0.023(2) 0.017(2) 0.015(2) -0.0037(17) 0.0038(17) -0.0052(17)
N24 0.018(2) 0.0128(19) 0.020(2) -0.0073(17) 0.0033(17) -0.0022(16)
N20 0.019(2) 0.013(2) 0.021(2) -0.0050(17) 0.0031(17) -0.0043(16)
N27 0.026(2) 0.022(2) 0.025(3) -0.0097(19) 0.0042(19) -0.0077(18)
N17 0.020(2) 0.016(2) 0.019(2) -0.0044(17) 0.0024(17) -0.0066(16)
N22 0.022(2) 0.016(2) 0.020(2) -0.0080(18) 0.0017(17) -0.0035(17)
N19 0.032(2) 0.0184(18) 0.020(2) -0.0065(16) 0.0021(17) -0.0063(16)
N16 0.025(2) 0.026(2) 0.019(2) -0.0054(17) -0.0003(17) -0.0085(16)
N26 0.022(2) 0.026(2) 0.033(3) -0.0137(19) 0.0011(18) -0.0032(17)
N23 0.030(2) 0.0211(19) 0.020(2) -0.0052(16) -0.0017(17) -0.0044(16)
N28 0.030(3) 0.022(2) 0.053(4) 0.003(2) -0.003(2) -0.001(2)
N18 0.041(3) 0.029(3) 0.037(3) -0.003(2) -0.006(2) -0.020(2)
N21 0.041(3) 0.024(2) 0.039(3) -0.004(2) 0.006(2) -0.017(2)
N25 0.040(3) 0.020(2) 0.042(3) -0.011(2) 0.003(2) 0.0086(19)
C56 0.021(2) 0.020(2) 0.027(3) -0.008(2) 0.001(2) -0.005(2)
C68 0.025(3) 0.014(2) 0.016(3) -0.0029(19) -0.005(2) -0.0015(19)
C57 0.027(3) 0.026(3) 0.014(2) -0.005(2) -0.001(2) -0.009(2)
C67 0.026(2) 0.024(2) 0.018(2) -0.0044(19) 0.002(2) -0.0108(19)
C47 0.025(3) 0.029(3) 0.019(3) -0.004(2) -0.005(2) -0.009(2)
C79 0.023(3) 0.029(3) 0.026(3) -0.009(2) 0.005(2) -0.005(2)
C49 0.021(3) 0.022(3) 0.033(3) -0.003(2) 0.000(2) -0.009(2)
C62 0.030(3) 0.020(2) 0.031(3) -0.010(2) 0.003(2) -0.011(2)
C70 0.021(2) 0.030(3) 0.031(3) -0.018(2) 0.004(2) -0.004(2)
C45 0.022(2) 0.022(2) 0.020(3) -0.0022(19) 0.002(2) -0.0042(19)
C77 0.019(2) 0.025(2) 0.023(3) -0.012(2) 0.002(2) -0.0098(19)
C48 0.030(3) 0.029(3) 0.026(3) -0.012(2) 0.002(2) -0.014(2)
C74 0.033(3) 0.019(2) 0.021(3) -0.006(2) -0.005(2) -0.001(2)
C54 0.021(2) 0.024(2) 0.020(3) -0.0060(19) 0.0065(19) -0.0024(18)
C75 0.029(2) 0.022(2) 0.019(3) -0.0067(19) 0.003(2) -0.0104(19)
C55 0.020(2) 0.020(2) 0.021(3) -0.0087(19) -0.0014(19) -0.0011(18)
C71 0.028(3) 0.016(2) 0.031(3) -0.006(2) 0.000(2) -0.004(2)
C59 0.024(3) 0.024(3) 0.032(3) -0.007(2) 0.004(2) -0.010(2)
C80 0.022(3) 0.033(3) 0.027(3) -0.002(2) 0.000(2) 0.001(2)
C46 0.022(2) 0.026(3) 0.023(3) -0.006(2) 0.000(2) -0.010(2)
C64 0.032(3) 0.037(3) 0.025(3) -0.016(2) 0.001(2) -0.006(2)
C53 0.025(3) 0.022(3) 0.017(3) -0.006(2) 0.000(2) -0.005(2)
C81 0.017(3) 0.020(3) 0.041(4) -0.004(2) 0.000(2) -0.002(2)
C66 0.027(3) 0.034(3) 0.022(3) -0.005(2) 0.004(2) -0.010(2)
C76 0.029(3) 0.029(3) 0.023(3) -0.013(2) 0.004(2) -0.010(2)
C78 0.018(2) 0.023(2) 0.029(3) -0.009(2) 0.000(2) -0.0032(19)
C58 0.028(3) 0.025(3) 0.017(3) -0.002(2) 0.002(2) -0.008(2)
C84 0.022(3) 0.025(3) 0.045(4) -0.018(3) 0.003(2) -0.004(2)
C69 0.021(2) 0.022(2) 0.018(3) -0.003(2) 0.000(2) -0.0024(19)
C88 0.039(3) 0.037(3) 0.023(3) -0.010(2) 0.005(2) -0.016(2)
C87 0.036(3) 0.051(3) 0.024(3) -0.011(2) 0.002(2) -0.018(3)
C63 0.030(3) 0.023(2) 0.026(3) -0.011(2) -0.001(2) -0.004(2)
C65 0.033(3) 0.048(3) 0.017(3) -0.007(2) 0.002(2) -0.016(3)
C52 0.030(3) 0.025(3) 0.023(3) 0.001(2) -0.004(2) -0.013(2)
C86 0.034(3) 0.051(4) 0.026(3) -0.025(3) 0.008(2) -0.012(3)
C72 0.032(3) 0.029(3) 0.042(4) -0.017(3) -0.002(3) 0.003(2)
C85 0.027(3) 0.040(3) 0.031(3) -0.022(3) 0.003(2) -0.006(2)
C60 0.055(4) 0.036(3) 0.046(4) 0.000(3) 0.019(3) -0.021(3)
C82 0.034(3) 0.023(3) 0.094(6) -0.014(3) -0.002(3) 0.003(2)
C50 0.033(3) 0.029(3) 0.049(4) -0.017(3) 0.007(3) -0.012(2)
C51 0.063(4) 0.031(3) 0.044(4) 0.007(3) -0.011(3) -0.029(3)
C83 0.026(3) 0.037(3) 0.051(4) 0.013(3) -0.002(3) 0.000(2)
C61 0.076(5) 0.037(3) 0.050(4) -0.011(3) 0.004(4) -0.035(3)
C73 0.072(5) 0.047(4) 0.043(4) -0.006(3) -0.007(4) 0.036(4)
P1 0.079(2) 0.0358(9) 0.0343(10) -0.0109(8) 0.0115(15) -0.0174(13)
F1 0.062(4) 0.0383(17) 0.036(3) -0.0138(17) 0.012(3) -0.0129(19)
F2 0.082(5) 0.061(3) 0.055(3) -0.038(2) 0.020(3) -0.030(4)
F3 0.058(3) 0.050(3) 0.049(3) -0.010(2) 0.012(2) 0.001(2)
F4 0.107(5) 0.056(3) 0.040(3) -0.001(2) -0.006(3) -0.029(3)
F5 0.112(6) 0.065(4) 0.068(4) -0.030(3) 0.047(4) -0.051(4)
F6 0.152(6) 0.034(2) 0.075(3) -0.011(2) 0.006(4) -0.009(3)
P2 0.055(2) 0.0459(16) 0.0332(17) -0.0135(11) -0.0018(17) -0.0068(17)
F7 0.048(8) 0.052(3) 0.035(2) -0.010(3) 0.003(5) -0.016(4)
F8 0.044(7) 0.069(3) 0.055(3) -0.020(2) -0.008(5) 0.002(6)
F9 0.065(4) 0.051(4) 0.030(3) -0.010(3) 0.007(3) -0.004(3)
F10 0.068(5) 0.052(4) 0.053(4) -0.007(3) -0.018(3) -0.017(3)
F11 0.096(7) 0.074(4) 0.041(3) -0.030(3) -0.001(5) 0.005(5)
F12 0.090(5) 0.044(3) 0.061(4) -0.010(3) -0.006(3) -0.009(3)
Cl1 0.140(2) 0.172(3) 0.0718(16) -0.0029(17) -0.0512(16) -0.069(2)
Cl2 0.0507(17) 0.0426(15) 0.058(2) -0.0340(14) -0.0054(16) -0.0031(13)
Cl3 0.0543(19) 0.075(2) 0.074(2) -0.042(2) 0.0146(17) -0.0237(17)
C89 0.080(4) 0.097(5) 0.051(4) -0.025(4) -0.013(4) -0.045(4)
Cl4 0.0666(10) 0.0412(8) 0.0486(11) -0.0055(7) -0.0165(9) -0.0089(8)
Cl5 0.075(3) 0.0533(17) 0.057(2) -0.0112(12) -0.0112(17) -0.0346(18)
C90 0.060(4) 0.047(3) 0.038(4) -0.001(3) 0.003(3) -0.012(3)
Cl6 0.0630(10) 0.0453(8) 0.0463(11) -0.0071(7) 0.0095(9) -0.0084(8)
Cl7 0.0728(12) 0.0841(13) 0.0509(11) -0.0180(10) 0.0156(9) 0.0183(10)
C91 0.045(3) 0.056(4) 0.038(4) -0.012(3) 0.012(3) -0.010(3)
Cl8 0.096(3) 0.0400(11) 0.048(2) -0.0138(14) 0.0187(15) -0.0032(14)
Cl9 0.175(3) 0.0976(19) 0.0787(18) -0.0403(15) 0.0592(19) -0.097(2)
C92 0.107(7) 0.056(5) 0.077(6) -0.017(5) 0.045(5) -0.028(5)
Cl10 0.1059(16) 0.1124(17) 0.0424(11) -0.0035(10) -0.0085(10) -0.0750(14)
Cl11 0.1049(17) 0.0747(13) 0.0616(14) -0.0161(10) -0.0116(13) -0.0128(12)
C93 0.036(3) 0.080(5) 0.043(4) -0.012(4) -0.003(3) -0.024(3)
Cl12 0.0668(12) 0.133(2) 0.0893(16) -0.0783(16) -0.0267(12) 0.0323(13)
Cl13 0.142(2) 0.1096(18) 0.0695(15) -0.0551(14) 0.0481(15) -0.0683(17)
C94 0.033(3) 0.088(5) 0.044(4) -0.040(4) 0.009(3) -0.012(3)
F8A 0.044(7) 0.069(3) 0.055(3) -0.020(2) -0.008(5) 0.002(6)
P2A 0.055(2) 0.0459(16) 0.0332(17) -0.0135(11) -0.0018(17) -0.0068(17)
F7A 0.048(8) 0.052(3) 0.035(2) -0.010(3) 0.003(5) -0.016(4)
F9A 0.065(4) 0.051(4) 0.030(3) -0.010(3) 0.007(3) -0.004(3)
F10A 0.068(5) 0.052(4) 0.053(4) -0.007(3) -0.018(3) -0.017(3)
F11A 0.096(7) 0.074(4) 0.041(3) -0.030(3) -0.001(5) 0.005(5)
F12A 0.090(5) 0.044(3) 0.061(4) -0.010(3) -0.006(3) -0.009(3)
F6A 0.152(6) 0.034(2) 0.075(3) -0.011(2) 0.006(4) -0.009(3)
P1A 0.079(2) 0.0358(9) 0.0343(10) -0.0109(8) 0.0115(15) -0.0174(13)
F1A 0.062(4) 0.0383(17) 0.036(3) -0.0138(17) 0.012(3) -0.0129(19)
F2A 0.082(5) 0.061(3) 0.055(3) -0.038(2) 0.020(3) -0.030(4)
F3A 0.058(3) 0.050(3) 0.049(3) -0.010(2) 0.012(2) 0.001(2)
F4A 0.107(5) 0.056(3) 0.040(3) -0.001(2) -0.006(3) -0.029(3)
F5A 0.112(6) 0.065(4) 0.068(4) -0.030(3) 0.047(4) -0.051(4)
C89A 0.080(4) 0.097(5) 0.051(4) -0.025(4) -0.013(4) -0.045(4)
Cl8A 0.096(3) 0.0400(11) 0.048(2) -0.0138(14) 0.0187(15) -0.0032(14)
C92A 0.107(7) 0.056(5) 0.077(6) -0.017(5) 0.045(5) -0.028(5)
Cl9A 0.175(3) 0.0976(19) 0.0787(18) -0.0403(15) 0.0592(19) -0.097(2)
Cl5A 0.075(3) 0.0533(17) 0.057(2) -0.0112(12) -0.0112(17) -0.0346(18)

loop_
_atom_type_symbol
_atom_type_description
_atom_type_scat_dispersion_real
_atom_type_scat_dispersion_imag
_atom_type_scat_source
C C 0.0033 0.0016 'International Tables Vol C Tables 4.2.6.8 and 6.1.1.4'
H H 0.0000 0.0000 'International Tables Vol C Tables 4.2.6.8 and 6.1.1.4'
Cl Cl 0.1484 0.1585 'International Tables Vol C Tables 4.2.6.8 and 6.1.1.4'
Cr Cr 0.3209 0.6236 'International Tables Vol C Tables 4.2.6.8 and 6.1.1.4'
F F 0.0171 0.0103 'International Tables Vol C Tables 4.2.6.8 and 6.1.1.4'
N N 0.0061 0.0033 'International Tables Vol C Tables 4.2.6.8 and 6.1.1.4'
P P 0.1023 0.0942 'International Tables Vol C Tables 4.2.6.8 and 6.1.1.4'

loop_
_geom_angle_atom_site_label_1
_geom_angle_atom_site_label_2
_geom_angle_atom_site_label_3
_geom_angle
_geom_angle_site_symmetry_1
_geom_angle_site_symmetry_3
_geom_angle_publ_flag
N10 Cr1 N3 87.06(13) . . ?
N10 Cr1 N13 175.04(16) . . ?
N10 Cr1 N6 94.33(16) . . ?
N13 Cr1 N3 94.54(16) . . ?
N1 Cr1 N3 87.77(18) . . ?
N1 Cr1 N10 92.67(18) . . ?
N1 Cr1 N13 92.09(17) . . ?
N1 Cr1 N6 87.29(17) . . ?
N1 Cr1 N8 179.29(17) . . ?
N6 Cr1 N3 174.93(17) . . ?
N6 Cr1 N13 84.48(13) . . ?
N8 Cr1 N3 92.36(18) . . ?
N8 Cr1 N10 88.04(18) . . ?
N8 Cr1 N13 87.20(18) . . ?
N8 Cr1 N6 92.56(18) . . ?
C3 N3 Cr1 120.1(4) . . ?
C3 N3 C2 114.8(5) . . ?
C2 N3 Cr1 124.6(4) . . ?
C25 N10 Cr1 119.0(3) . . ?
C25 N10 C24 114.7(4) . . ?
C24 N10 Cr1 125.9(4) . . ?
C35 N13 Cr1 118.2(3) . . ?
C35 N13 C34 115.3(4) . . ?
C34 N13 Cr1 124.4(3) . . ?
C1 N1 Cr1 125.7(3) . . ?
C1 N1 C11 108.6(4) . . ?
C11 N1 Cr1 125.7(3) . . ?
C12 N6 Cr1 125.1(3) . . ?
C13 N6 Cr1 117.8(4) . . ?
C13 N6 C12 114.9(4) . . ?
C11 N5 C12 124.4(4) . . ?
C23 N8 Cr1 125.0(4) . . ?
C23 N8 C33 108.1(4) . . ?
C33 N8 Cr1 126.8(3) . . ?
C23 N9 C24 125.3(4) . . ?
C1 N2 C2 124.5(4) . . ?
C33 N12 C34 125.1(4) . . ?
C15 N7 C16 120.7(5) . . ?
C15 N7 C17 120.5(5) . . ?
C16 N7 C17 118.6(5) . . ?
C37 N14 C38 122.2(5) . . ?
C37 N14 C39 121.2(5) . . ?
C39 N14 C38 116.6(5) . . ?
C5 N4 C6 120.2(5) . . ?
C5 N4 C7 120.6(5) . . ?
C6 N4 C7 118.0(5) . . ?
C27 N11 C28 120.5(5) . . ?
C27 N11 C29 120.8(5) . . ?
C28 N11 C29 117.7(5) . . ?
N1 C1 C9 108.7(4) . . ?
N2 C1 N1 129.8(4) . . ?
N2 C1 C9 121.6(4) . . ?
N10 C25 H25 117.0 . . ?
C26 C25 N10 125.9(5) . . ?
C26 C25 H25 117.0 . . ?
N1 C11 C10 108.0(4) . . ?
N5 C11 N1 129.9(5) . . ?
N5 C11 C10 122.0(5) . . ?
N6 C12 N5 123.4(4) . . ?
N6 C12 C18 122.0(5) . . ?
N5 C12 C18 114.5(5) . . ?
N8 C23 C31 108.9(4) . . ?
N9 C23 N8 130.0(5) . . ?
N9 C23 C31 121.0(4) . . ?
N3 C3 H3 117.0 . . ?
N3 C3 C4 126.0(5) . . ?
C4 C3 H3 117.0 . . ?
N13 C35 H35 117.3 . . ?
N13 C35 C36 125.4(5) . . ?
C36 C35 H35 117.3 . . ?
N14 C37 C40 122.8(5) . . ?
N14 C37 C36 122.2(5) . . ?
C40 C37 C36 115.0(5) . . ?
C10 C9 C1 107.8(4) . . ?
C10 C9 C22 122.3(5) . . ?
C22 C9 C1 129.9(4) . . ?
N11 C27 C26 122.3(5) . . ?
N11 C27 C30 123.1(5) . . ?
C30 C27 C26 114.5(5) . . ?
N10 C24 N9 123.5(5) . . ?
N10 C24 C30 122.4(5) . . ?
C30 C24 N9 114.0(5) . . ?
N7 C15 C18 122.4(6) . . ?
N7 C15 C14 122.8(6) . . ?
C18 C15 C14 114.8(5) . . ?
C37 C40 H40 118.8 . . ?
C34 C40 C37 122.3(5) . . ?
C34 C40 H40 118.8 . . ?
N4 C5 C8 122.8(5) . . ?
N4 C5 C4 122.6(5) . . ?
C4 C5 C8 114.6(5) . . ?
C9 C10 C11 106.6(5) . . ?
C9 C10 C19 121.2(5) . . ?
C19 C10 C11 132.2(5) . . ?
N6 C13 H13 117.2 . . ?
C14 C13 N6 125.5(5) . . ?
C14 C13 H13 117.2 . . ?
C12 C18 C15 122.0(5) . . ?
C12 C18 H18 119.0 . . ?
C15 C18 H18 119.0 . . ?
C25 C26 C27 119.3(5) . . ?
C25 C26 H26 120.4 . . ?
C27 C26 H26 120.4 . . ?
C5 C8 H8 118.8 . . ?
C2 C8 C5 122.3(5) . . ?
C2 C8 H8 118.8 . . ?
C3 C4 C5 120.5(5) . . ?
C3 C4 H4 119.7 . . ?
C5 C4 H4 119.7 . . ?
C9 C22 H22 121.6 . . ?
C21 C22 C9 116.8(5) . . ?
C21 C22 H22 121.6 . . ?
N3 C2 N2 125.2(5) . . ?
N3 C2 C8 121.7(5) . . ?
N2 C2 C8 113.0(5) . . ?
N13 C34 N12 123.7(4) . . ?
C40 C34 N13 121.4(5) . . ?
C40 C34 N12 114.9(4) . . ?
C44 C31 C23 130.8(5) . . ?
C32 C31 C23 107.5(4) . . ?
C32 C31 C44 121.8(5) . . ?
C10 C19 H19 121.6 . . ?
C10 C19 C20 116.7(5) . . ?
C20 C19 H19 121.6 . . ?
N8 C33 C32 108.7(4) . . ?
N12 C33 N8 128.8(5) . . ?
N12 C33 C32 122.5(5) . . ?
C27 C30 H30 118.4 . . ?
C24 C30 C27 123.1(5) . . ?
C24 C30 H30 118.4 . . ?
C44 C43 H43 119.7 . . ?
C44 C43 C42 120.5(5) . . ?
C42 C43 H43 119.7 . . ?
C31 C44 H44 121.3 . . ?
C43 C44 C31 117.5(5) . . ?
C43 C44 H44 121.3 . . ?
C15 C14 H14 119.9 . . ?
C13 C14 C15 120.3(5) . . ?
C13 C14 H14 119.9 . . ?
C31 C32 C33 106.8(5) . . ?
C31 C32 C41 120.3(5) . . ?
C41 C32 C33 133.0(5) . . ?
C35 C36 C37 119.6(5) . . ?
C35 C36 H36 120.2 . . ?
C37 C36 H36 120.2 . . ?
C19 C20 H20 119.2 . . ?
C21 C20 C19 121.6(6) . . ?
C21 C20 H20 119.2 . . ?
C22 C21 C20 121.3(5) . . ?
C22 C21 H21 119.3 . . ?
C20 C21 H21 119.3 . . ?
N14 C38 H38A 109.5 . . ?
N14 C38 H38B 109.5 . . ?
N14 C38 H38C 109.5 . . ?
H38A C38 H38B 109.5 . . ?
H38A C38 H38C 109.5 . . ?
H38B C38 H38C 109.5 . . ?
C43 C42 H42 118.9 . . ?
C41 C42 C43 122.2(6) . . ?
C41 C42 H42 118.9 . . ?
N7 C16 H16A 109.5 . . ?
N7 C16 H16B 109.5 . . ?
N7 C16 H16C 109.5 . . ?
H16A C16 H16B 109.5 . . ?
H16A C16 H16C 109.5 . . ?
H16B C16 H16C 109.5 . . ?
C32 C41 H41 121.2 . . ?
C42 C41 C32 117.7(6) . . ?
C42 C41 H41 121.2 . . ?
N11 C28 H28A 109.5 . . ?
N11 C28 H28B 109.5 . . ?
N11 C28 H28C 109.5 . . ?
H28A C28 H28B 109.5 . . ?
H28A C28 H28C 109.5 . . ?
H28B C28 H28C 109.5 . . ?
N14 C39 H39A 109.5 . . ?
N14 C39 H39B 109.5 . . ?
N14 C39 H39C 109.5 . . ?
H39A C39 H39B 109.5 . . ?
H39A C39 H39C 109.5 . . ?
H39B C39 H39C 109.5 . . ?
N4 C6 H6A 109.5 . . ?
N4 C6 H6B 109.5 . . ?
N4 C6 H6C 109.5 . . ?
H6A C6 H6B 109.5 . . ?
H6A C6 H6C 109.5 . . ?
H6B C6 H6C 109.5 . . ?
N7 C17 H17A 109.5 . . ?
N7 C17 H17B 109.5 . . ?
N7 C17 H17C 109.5 . . ?
H17A C17 H17B 109.5 . . ?
H17A C17 H17C 109.5 . . ?
H17B C17 H17C 109.5 . . ?
N11 C29 H29A 109.5 . . ?
N11 C29 H29B 109.5 . . ?
N11 C29 H29C 109.5 . . ?
H29A C29 H29B 109.5 . . ?
H29A C29 H29C 109.5 . . ?
H29B C29 H29C 109.5 . . ?
N4 C7 H7A 109.5 . . ?
N4 C7 H7B 109.5 . . ?
N4 C7 H7C 109.5 . . ?
H7A C7 H7B 109.5 . . ?
H7A C7 H7C 109.5 . . ?
H7B C7 H7C 109.5 . . ?
N15 Cr2 N24 93.30(17) . . ?
N15 Cr2 N20 88.94(18) . . ?
N15 Cr2 N27 91.59(18) . . ?
N15 Cr2 N17 87.11(17) . . ?
N15 Cr2 N22 177.67(14) . . ?
N24 Cr2 N20 86.15(13) . . ?
N24 Cr2 N27 175.08(17) . . ?
N24 Cr2 N17 94.55(16) . . ?
N27 Cr2 N20 94.45(16) . . ?
N17 Cr2 N20 176.02(17) . . ?
N17 Cr2 N27 85.19(13) . . ?
N22 Cr2 N24 88.65(18) . . ?
N22 Cr2 N20 92.45(18) . . ?
N22 Cr2 N27 86.45(18) . . ?
N22 Cr2 N17 91.48(18) . . ?
C45 N15 Cr2 126.0(3) . . ?
C55 N15 Cr2 125.0(3) . . ?
C55 N15 C45 108.9(4) . . ?
C68 N24 Cr2 125.5(3) . . ?
C68 N24 C69 114.8(4) . . ?
C69 N24 Cr2 119.0(4) . . ?
C56 N20 Cr2 124.4(3) . . ?
C57 N20 Cr2 119.7(4) . . ?
C57 N20 C56 115.4(4) . . ?
C79 N27 Cr2 117.7(3) . . ?
C79 N27 C78 115.2(4) . . ?
C78 N27 Cr2 123.9(4) . . ?
C47 N17 Cr2 118.2(3) . . ?
C47 N17 C46 115.2(4) . . ?
C46 N17 Cr2 124.6(3) . . ?
C67 N22 Cr2 124.6(3) . . ?
C77 N22 Cr2 126.5(4) . . ?
C77 N22 C67 108.6(4) . . ?
C55 N19 C56 124.4(4) . . ?
C45 N16 C46 124.1(4) . . ?
C77 N26 C78 124.3(4) . . ?
C67 N23 C68 125.5(4) . . ?
C81 N28 C82 120.4(6) . . ?
C81 N28 C83 121.4(6) . . ?
C82 N28 C83 118.1(5) . . ?
C49 N18 C50 121.6(5) . . ?
C49 N18 C51 120.7(5) . . ?
C50 N18 C51 117.6(5) . . ?
C59 N21 C60 120.8(5) . . ?
C59 N21 C61 121.0(5) . . ?
C61 N21 C60 117.5(5) . . ?
C71 N25 C72 121.0(5) . . ?
C71 N25 C73 120.7(5) . . ?
C72 N25 C73 118.0(5) . . ?
N20 C56 N19 125.4(5) . . ?
N20 C56 C62 122.0(5) . . ?
C62 C56 N19 112.6(5) . . ?
N24 C68 N23 123.8(4) . . ?
N24 C68 C74 123.1(5) . . ?
C74 C68 N23 113.0(5) . . ?
N20 C57 H57 117.3 . . ?
N20 C57 C58 125.4(5) . . ?
C58 C57 H57 117.3 . . ?
N22 C67 C75 108.7(4) . . ?
N23 C67 N22 130.2(4) . . ?
N23 C67 C75 121.0(4) . . ?
N17 C47 H47 117.0 . . ?
C48 C47 N17 126.0(5) . . ?
C48 C47 H47 117.0 . . ?
N27 C79 H79 117.0 . . ?
N27 C79 C80 126.1(5) . . ?
C80 C79 H79 117.0 . . ?
N18 C49 C48 122.6(6) . . ?
N18 C49 C52 122.2(5) . . ?
C52 C49 C48 115.2(5) . . ?
C56 C62 H62 118.8 . . ?
C56 C62 C59 122.4(5) . . ?
C59 C62 H62 118.8 . . ?
C71 C70 H70 120.0 . . ?
C69 C70 H70 120.0 . . ?
C69 C70 C71 120.1(5) . . ?
N15 C45 C53 108.0(4) . . ?
N16 C45 N15 129.9(5) . . ?
N16 C45 C53 122.1(4) . . ?
N22 C77 C76 108.1(4) . . ?
N26 C77 N22 129.0(5) . . ?
N26 C77 C76 122.9(4) . . ?
C47 C48 C49 119.5(5) . . ?
C47 C48 H48 120.2 . . ?
C49 C48 H48 120.2 . . ?
C68 C74 H74 119.1 . . ?
C68 C74 C71 121.8(5) . . ?
C71 C74 H74 119.1 . . ?
C53 C54 C55 107.5(4) . . ?
C53 C54 C63 121.8(4) . . ?
C63 C54 C55 130.7(4) . . ?
C76 C75 C67 106.8(4) . . ?
C76 C75 C88 122.2(5) . . ?
C88 C75 C67 131.0(4) . . ?
N15 C55 C54 109.0(4) . . ?
N19 C55 N15 130.5(4) . . ?
N19 C55 C54 120.5(4) . . ?
N25 C71 C70 122.5(5) . . ?
N25 C71 C74 122.6(5) . . ?
C74 C71 C70 114.9(5) . . ?
N21 C59 C62 122.4(5) . . ?
N21 C59 C58 123.1(5) . . ?
C62 C59 C58 114.5(5) . . ?
C79 C80 H80 120.4 . . ?
C79 C80 C81 119.1(5) . . ?
C81 C80 H80 120.4 . . ?
N17 C46 N16 123.9(4) . . ?
N17 C46 C52 122.1(5) . . ?
C52 C46 N16 113.9(4) . . ?
C63 C64 H64 119.6 . . ?
C63 C64 C65 120.8(5) . . ?
C65 C64 H64 119.6 . . ?
C54 C53 C45 106.5(4) . . ?
C54 C53 C66 121.3(5) . . ?
C66 C53 C45 132.1(5) . . ?
N28 C81 C80 121.7(6) . . ?
N28 C81 C84 122.4(6) . . ?
C84 C81 C80 115.8(5) . . ?
C53 C66 H66 121.4 . . ?
C53 C66 C65 117.2(5) . . ?
C65 C66 H66 121.4 . . ?
C75 C76 C77 107.6(5) . . ?
C75 C76 C85 120.0(5) . . ?
C85 C76 C77 132.4(5) . . ?
N27 C78 N26 123.4(4) . . ?
N27 C78 C84 121.5(5) . . ?
N26 C78 C84 115.1(4) . . ?
C57 C58 C59 120.2(5) . . ?
C57 C58 H58 119.9 . . ?
C59 C58 H58 119.9 . . ?
C81 C84 C78 121.6(5) . . ?
C81 C84 H84 119.2 . . ?
C78 C84 H84 119.2 . . ?
N24 C69 C70 125.3(5) . . ?
N24 C69 H69 117.4 . . ?
C70 C69 H69 117.4 . . ?
C75 C88 H88 121.2 . . ?
C87 C88 C75 117.6(5) . . ?
C87 C88 H88 121.2 . . ?
C88 C87 H87 119.7 . . ?
C88 C87 C86 120.6(5) . . ?
C86 C87 H87 119.7 . . ?
C54 C63 C64 117.2(4) . . ?
C54 C63 H63 121.4 . . ?
C64 C63 H63 121.4 . . ?
C64 C65 H65 119.3 . . ?
C66 C65 C64 121.5(5) . . ?
C66 C65 H65 119.3 . . ?
C49 C52 H52 119.1 . . ?
C46 C52 C49 121.7(5) . . ?
C46 C52 H52 119.1 . . ?
C87 C86 H86 118.8 . . ?
C85 C86 C87 122.4(5) . . ?
C85 C86 H86 118.8 . . ?
N25 C72 H72A 109.5 . . ?
N25 C72 H72B 109.5 . . ?
N25 C72 H72C 109.5 . . ?
H72A C72 H72B 109.5 . . ?
H72A C72 H72C 109.5 . . ?
H72B C72 H72C 109.5 . . ?
C76 C85 H85 121.4 . . ?
C86 C85 C76 117.2(5) . . ?
C86 C85 H85 121.4 . . ?
N21 C60 H60A 109.5 . . ?
N21 C60 H60B 109.5 . . ?
N21 C60 H60C 109.5 . . ?
H60A C60 H60B 109.5 . . ?
H60A C60 H60C 109.5 . . ?
H60B C60 H60C 109.5 . . ?
N28 C82 H82A 109.5 . . ?
N28 C82 H82B 109.5 . . ?
N28 C82 H82C 109.5 . . ?
H82A C82 H82B 109.5 . . ?
H82A C82 H82C 109.5 . . ?
H82B C82 H82C 109.5 . . ?
N18 C50 H50A 109.5 . . ?
N18 C50 H50B 109.5 . . ?
N18 C50 H50C 109.5 . . ?
H50A C50 H50B 109.5 . . ?
H50A C50 H50C 109.5 . . ?
H50B C50 H50C 109.5 . . ?
N18 C51 H51A 109.5 . . ?
N18 C51 H51B 109.5 . . ?
N18 C51 H51C 109.5 . . ?
H51A C51 H51B 109.5 . . ?
H51A C51 H51C 109.5 . . ?
H51B C51 H51C 109.5 . . ?
N28 C83 H83A 109.5 . . ?
N28 C83 H83B 109.5 . . ?
N28 C83 H83C 109.5 . . ?
H83A C83 H83B 109.5 . . ?
H83A C83 H83C 109.5 . . ?
H83B C83 H83C 109.5 . . ?
N21 C61 H61A 109.5 . . ?
N21 C61 H61B 109.5 . . ?
N21 C61 H61C 109.5 . . ?
H61A C61 H61B 109.5 . . ?
H61A C61 H61C 109.5 . . ?
H61B C61 H61C 109.5 . . ?
N25 C73 H73A 109.5 . . ?
N25 C73 H73B 109.5 . . ?
N25 C73 H73C 109.5 . . ?
H73A C73 H73B 109.5 . . ?
H73A C73 H73C 109.5 . . ?
H73B C73 H73C 109.5 . . ?
F1 P1 F3 88.7(17) . . ?
F1 P1 F4 91.1(18) . . ?
F2 P1 F1 91.1(18) . . ?
F2 P1 F3 90.0(15) . . ?
F2 P1 F4 177.1(19) . . ?
F2 P1 F5 93.6(17) . . ?
F2 P1 F6 88.5(16) . . ?
F4 P1 F3 88.1(16) . . ?
F5 P1 F1 88.9(18) . . ?
F5 P1 F3 175.7(17) . . ?
F5 P1 F4 88.4(16) . . ?
F5 P1 F6 89.0(16) . . ?
F6 P1 F1 178(2) . . ?
F6 P1 F3 93.4(16) . . ?
F6 P1 F4 89.4(16) . . ?
F7 P2 F9 88.8(7) . . ?
F7 P2 F10 88.6(7) . . ?
F7 P2 F12 177.5(6) . . ?
F8 P2 F7 91.5(8) . . ?
F8 P2 F9 90.2(6) . . ?
F8 P2 F10 179.7(7) . . ?
F8 P2 F12 90.1(7) . . ?
F9 P2 F10 90.2(4) . . ?
F9 P2 F12 89.2(4) . . ?
F11 P2 F7 91.4(7) . . ?
F11 P2 F8 91.3(6) . . ?
F11 P2 F9 178.5(5) . . ?
F11 P2 F10 88.4(4) . . ?
F11 P2 F12 90.4(5) . . ?
F12 P2 F10 89.8(4) . . ?
C89A Cl2 F12A 164.6(7) . 2_656 ?
Cl1 C89 H89A 110.6 . . ?
Cl1 C89 H89B 110.6 . . ?
Cl3 C89 Cl1 105.9(9) . . ?
Cl3 C89 H89A 110.6 . . ?
Cl3 C89 H89B 110.6 . . ?
H89A C89 H89B 108.7 . . ?
Cl4 C90 H90A 109.2 . . ?
Cl4 C90 H90B 109.2 . . ?
Cl4 C90 H90C 109.6 . . ?
Cl4 C90 H90D 109.6 . . ?
Cl4 C90 Cl5A 110.1(3) . . ?
Cl5 C90 Cl4 112.2(5) . . ?
Cl5 C90 H90A 109.2 . . ?
Cl5 C90 H90B 109.2 . . ?
H90A C90 H90B 107.9 . . ?
H90C C90 H90D 108.2 . . ?
Cl5A C90 H90C 109.6 . . ?
Cl5A C90 H90D 109.6 . . ?
Cl6 C91 H91A 109.3 . . ?
Cl6 C91 H91B 109.3 . . ?
Cl7 C91 Cl6 111.4(3) . . ?
Cl7 C91 H91A 109.3 . . ?
Cl7 C91 H91B 109.3 . . ?
H91A C91 H91B 108.0 . . ?
Cl8 C92 H92A 108.9 . . ?
Cl8 C92 H92B 108.9 . . ?
Cl9 C92 Cl8 113.5(5) . . ?
Cl9 C92 H92A 108.9 . . ?
Cl9 C92 H92B 108.9 . . ?
H92A C92 H92B 107.7 . . ?
Cl10 C93 H93A 109.4 . . ?
Cl10 C93 H93B 109.4 . . ?
Cl11 C93 Cl10 111.3(3) . . ?
Cl11 C93 H93A 109.4 . . ?
Cl11 C93 H93B 109.4 . . ?
H93A C93 H93B 108.0 . . ?
Cl12 C94 Cl13 112.3(4) . . ?
Cl12 C94 H94A 109.2 . . ?
Cl12 C94 H94B 109.2 . . ?
Cl13 C94 H94A 109.2 . . ?
Cl13 C94 H94B 109.2 . . ?
H94A C94 H94B 107.9 . . ?
F8A P2A F9A 89.4(9) . . ?
F8A P2A F10A 178.1(10) . . ?
F7A P2A F8A 88.6(12) . . ?
F7A P2A F9A 91.0(10) . . ?
F7A P2A F10A 90.7(11) . . ?
F9A P2A F10A 88.9(6) . . ?
F11A P2A F8A 90.4(9) . . ?
F11A P2A F7A 88.7(10) . . ?
F11A P2A F9A 179.7(7) . . ?
F11A P2A F10A 91.3(7) . . ?
F11A P2A F12A 91.7(7) . . ?
F12A P2A F8A 91.1(11) . . ?
F12A P2A F7A 179.4(12) . . ?
F12A P2A F9A 88.6(6) . . ?
F12A P2A F10A 89.7(6) . . ?
F6A P1A F1A 179.3(4) . . ?
F6A P1A F2A 90.1(4) . . ?
F6A P1A F3A 89.7(3) . . ?
F6A P1A F4A 90.8(4) . . ?
F6A P1A F5A 89.9(4) . . ?
F1A P1A F3A 90.1(4) . . ?
F2A P1A F1A 89.2(3) . . ?
F2A P1A F3A 89.5(3) . . ?
F2A P1A F5A 90.8(3) . . ?
F4A P1A F1A 89.9(3) . . ?
F4A P1A F2A 178.9(4) . . ?
F4A P1A F3A 91.0(3) . . ?
F4A P1A F5A 88.7(3) . . ?
F5A P1A F1A 90.2(4) . . ?
F5A P1A F3A 179.5(4) . . ?
Cl1 C89A H89C 111.8 . . ?
Cl1 C89A H89D 111.8 . . ?
Cl2 C89A Cl1 99.9(9) . . ?
Cl2 C89A H89C 111.8 . . ?
Cl2 C89A H89D 111.8 . . ?
H89C C89A H89D 109.5 . . ?
Cl8A C92A H92C 111.1 . . ?
Cl8A C92A H92D 111.1 . . ?
Cl8A C92A Cl9A 103(2) . . ?
H92C C92A H92D 109.1 . . ?
Cl9A C92A H92C 111.1 . . ?
Cl9A C92A H92D 111.1 . . ?

loop_
_geom_bond_atom_site_label_1
_geom_bond_atom_site_label_2
_geom_bond_distance
_geom_bond_site_symmetry_2
_geom_bond_publ_flag
Cr1 N3 2.098(4) . ?
Cr1 N10 2.088(4) . ?
Cr1 N13 2.094(4) . ?
Cr1 N1 1.986(4) . ?
Cr1 N6 2.093(4) . ?
Cr1 N8 1.985(4) . ?
N3 C3 1.361(7) . ?
N3 C2 1.371(7) . ?
N10 C25 1.368(7) . ?
N10 C24 1.368(7) . ?
N13 C35 1.353(6) . ?
N13 C34 1.380(6) . ?
N1 C1 1.387(6) . ?
N1 C11 1.398(6) . ?
N6 C12 1.371(7) . ?
N6 C13 1.367(6) . ?
N5 C11 1.284(6) . ?
N5 C12 1.393(6) . ?
N8 C23 1.387(6) . ?
N8 C33 1.389(6) . ?
N9 C23 1.289(6) . ?
N9 C24 1.382(7) . ?
N2 C1 1.291(6) . ?
N2 C2 1.377(7) . ?
N12 C34 1.389(6) . ?
N12 C33 1.284(6) . ?
N7 C15 1.354(7) . ?
N7 C16 1.459(7) . ?
N7 C17 1.462(8) . ?
N14 C37 1.338(7) . ?
N14 C38 1.459(7) . ?
N14 C39 1.454(7) . ?
N4 C5 1.344(7) . ?
N4 C6 1.454(8) . ?
N4 C7 1.455(8) . ?
N11 C27 1.335(7) . ?
N11 C28 1.450(8) . ?
N11 C29 1.465(7) . ?
C1 C9 1.473(7) . ?
C25 H25 0.9500 . ?
C25 C26 1.363(7) . ?
C11 C10 1.494(7) . ?
C12 C18 1.394(7) . ?
C23 C31 1.462(7) . ?
C3 H3 0.9500 . ?
C3 C4 1.363(8) . ?
C35 H35 0.9500 . ?
C35 C36 1.360(7) . ?
C37 C40 1.401(8) . ?
C37 C36 1.414(8) . ?
C9 C10 1.380(7) . ?
C9 C22 1.387(7) . ?
C27 C26 1.429(7) . ?
C27 C30 1.396(8) . ?
C24 C30 1.372(8) . ?
C15 C18 1.399(8) . ?
C15 C14 1.414(8) . ?
C40 H40 0.9500 . ?
C40 C34 1.378(7) . ?
C5 C8 1.409(8) . ?
C5 C4 1.399(8) . ?
C10 C19 1.391(8) . ?
C13 H13 0.9500 . ?
C13 C14 1.351(7) . ?
C18 H18 0.9500 . ?
C26 H26 0.9500 . ?
C8 H8 0.9500 . ?
C8 C2 1.401(7) . ?
C4 H4 0.9500 . ?
C22 H22 0.9500 . ?
C22 C21 1.384(7) . ?
C31 C44 1.398(7) . ?
C31 C32 1.382(8) . ?
C19 H19 0.9500 . ?
C19 C20 1.393(8) . ?
C33 C32 1.473(8) . ?
C30 H30 0.9500 . ?
C43 H43 0.9500 . ?
C43 C44 1.382(7) . ?
C43 C42 1.383(9) . ?
C44 H44 0.9500 . ?
C14 H14 0.9500 . ?
C32 C41 1.393(8) . ?
C36 H36 0.9500 . ?
C20 H20 0.9500 . ?
C20 C21 1.391(9) . ?
C21 H21 0.9500 . ?
C38 H38A 0.9800 . ?
C38 H38B 0.9800 . ?
C38 H38C 0.9800 . ?
C42 H42 0.9500 . ?
C42 C41 1.378(8) . ?
C16 H16A 0.9800 . ?
C16 H16B 0.9800 . ?
C16 H16C 0.9800 . ?
C41 H41 0.9500 . ?
C28 H28A 0.9800 . ?
C28 H28B 0.9800 . ?
C28 H28C 0.9800 . ?
C39 H39A 0.9800 . ?
C39 H39B 0.9800 . ?
C39 H39C 0.9800 . ?
C6 H6A 0.9800 . ?
C6 H6B 0.9800 . ?
C6 H6C 0.9800 . ?
C17 H17A 0.9800 . ?
C17 H17B 0.9800 . ?
C17 H17C 0.9800 . ?
C29 H29A 0.9800 . ?
C29 H29B 0.9800 . ?
C29 H29C 0.9800 . ?
C7 H7A 0.9800 . ?
C7 H7B 0.9800 . ?
C7 H7C 0.9800 . ?
Cr2 N15 1.986(4) . ?
Cr2 N24 2.094(4) . ?
Cr2 N20 2.097(4) . ?
Cr2 N27 2.096(5) . ?
Cr2 N17 2.096(4) . ?
Cr2 N22 1.987(4) . ?
N15 C45 1.388(6) . ?
N15 C55 1.377(6) . ?
N24 C68 1.359(7) . ?
N24 C69 1.364(7) . ?
N20 C56 1.361(7) . ?
N20 C57 1.355(7) . ?
N27 C79 1.350(7) . ?
N27 C78 1.367(7) . ?
N17 C47 1.368(7) . ?
N17 C46 1.370(6) . ?
N22 C67 1.393(6) . ?
N22 C77 1.383(6) . ?
N19 C56 1.389(7) . ?
N19 C55 1.294(6) . ?
N16 C45 1.290(6) . ?
N16 C46 1.386(6) . ?
N26 C77 1.291(6) . ?
N26 C78 1.387(6) . ?
N23 C68 1.393(6) . ?
N23 C67 1.284(6) . ?
N28 C81 1.355(7) . ?
N28 C82 1.443(8) . ?
N28 C83 1.458(8) . ?
N18 C49 1.328(7) . ?
N18 C50 1.461(7) . ?
N18 C51 1.473(7) . ?
N21 C59 1.338(7) . ?
N21 C60 1.463(7) . ?
N21 C61 1.464(8) . ?
N25 C71 1.333(7) . ?
N25 C72 1.452(7) . ?
N25 C73 1.467(8) . ?
C56 C62 1.387(7) . ?
C68 C74 1.383(7) . ?
C57 H57 0.9500 . ?
C57 C58 1.358(7) . ?
C67 C75 1.465(6) . ?
C47 H47 0.9500 . ?
C47 C48 1.351(7) . ?
C79 H79 0.9500 . ?
C79 C80 1.368(7) . ?
C49 C48 1.418(8) . ?
C49 C52 1.417(8) . ?
C62 H62 0.9500 . ?
C62 C59 1.398(7) . ?
C70 H70 0.9500 . ?
C70 C71 1.408(8) . ?
C70 C69 1.369(7) . ?
C45 C53 1.494(7) . ?
C77 C76 1.475(7) . ?
C48 H48 0.9500 . ?
C74 H74 0.9500 . ?
C74 C71 1.404(8) . ?
C54 C55 1.468(6) . ?
C54 C53 1.383(7) . ?
C54 C63 1.387(7) . ?
C75 C76 1.384(7) . ?
C75 C88 1.383(7) . ?
C59 C58 1.413(8) . ?
C80 H80 0.9500 . ?
C80 C81 1.406(8) . ?
C46 C52 1.382(7) . ?
C64 H64 0.9500 . ?
C64 C63 1.393(7) . ?
C64 C65 1.394(8) . ?
C53 C66 1.387(7) . ?
C81 C84 1.390(9) . ?
C66 H66 0.9500 . ?
C66 C65 1.392(8) . ?
C76 C85 1.406(7) . ?
C78 C84 1.409(7) . ?
C58 H58 0.9500 . ?
C84 H84 0.9500 . ?
C69 H69 0.9500 . ?
C88 H88 0.9500 . ?
C88 C87 1.382(7) . ?
C87 H87 0.9500 . ?
C87 C86 1.384(9) . ?
C63 H63 0.9500 . ?
C65 H65 0.9500 . ?
C52 H52 0.9500 . ?
C86 H86 0.9500 . ?
C86 C85 1.376(8) . ?
C72 H72A 0.9800 . ?
C72 H72B 0.9800 . ?
C72 H72C 0.9800 . ?
C85 H85 0.9500 . ?
C60 H60A 0.9800 . ?
C60 H60B 0.9800 . ?
C60 H60C 0.9800 . ?
C82 H82A 0.9800 . ?
C82 H82B 0.9800 . ?
C82 H82C 0.9800 . ?
C50 H50A 0.9800 . ?
C50 H50B 0.9800 . ?
C50 H50C 0.9800 . ?
C51 H51A 0.9800 . ?
C51 H51B 0.9800 . ?
C51 H51C 0.9800 . ?
C83 H83A 0.9800 . ?
C83 H83B 0.9800 . ?
C83 H83C 0.9800 . ?
C61 H61A 0.9800 . ?
C61 H61B 0.9800 . ?
C61 H61C 0.9800 . ?
C73 H73A 0.9800 . ?
C73 H73B 0.9800 . ?
C73 H73C 0.9800 . ?
P1 F1 1.595(18) . ?
P1 F2 1.571(19) . ?
P1 F3 1.619(18) . ?
P1 F4 1.599(19) . ?
P1 F5 1.573(19) . ?
P1 F6 1.593(17) . ?
P2 F7 1.595(9) . ?
P2 F8 1.580(8) . ?
P2 F9 1.602(7) . ?
P2 F10 1.620(7) . ?
P2 F11 1.577(8) . ?
P2 F12 1.601(7) . ?
Cl1 C89 1.816(16) . ?
Cl1 C89A 1.748(16) . ?
Cl2 F12A 2.039(9) 2_656 ?
Cl2 C89A 1.723(16) . ?
Cl3 C89 1.732(17) . ?
C89 H89A 0.9900 . ?
C89 H89B 0.9900 . ?
Cl4 C90 1.751(6) . ?
Cl5 C90 1.577(10) . ?
C90 H90A 0.9900 . ?
C90 H90B 0.9900 . ?
C90 H90C 0.9900 . ?
C90 H90D 0.9900 . ?
C90 Cl5A 1.824(8) . ?
Cl6 C91 1.779(6) . ?
Cl7 C91 1.752(6) . ?
C91 H91A 0.9900 . ?
C91 H91B 0.9900 . ?
Cl8 C92 1.757(9) . ?
Cl9 C92 1.720(8) . ?
C92 H92A 0.9900 . ?
C92 H92B 0.9900 . ?
Cl10 C93 1.751(6) . ?
Cl11 C93 1.728(7) . ?
C93 H93A 0.9900 . ?
C93 H93B 0.9900 . ?
Cl12 C94 1.741(7) . ?
Cl13 C94 1.755(7) . ?
C94 H94A 0.9900 . ?
C94 H94B 0.9900 . ?
F8A P2A 1.608(13) . ?
P2A F7A 1.593(13) . ?
P2A F9A 1.619(10) . ?
P2A F10A 1.623(10) . ?
P2A F11A 1.578(11) . ?
P2A F12A 1.590(10) . ?
F6A P1A 1.581(5) . ?
P1A F1A 1.598(5) . ?
P1A F2A 1.595(6) . ?
P1A F3A 1.602(5) . ?
P1A F4A 1.595(6) . ?
P1A F5A 1.596(6) . ?
C89A H89C 0.9900 . ?
C89A H89D 0.9900 . ?
Cl8A C92A 1.77(2) . ?
C92A H92C 0.9900 . ?
C92A H92D 0.9900 . ?
C92A Cl9A 1.78(2) . ?

loop_
_geom_torsion_atom_site_label_1
_geom_torsion_atom_site_label_2
_geom_torsion_atom_site_label_3
_geom_torsion_atom_site_label_4
_geom_torsion
_geom_torsion_site_symmetry_1
_geom_torsion_site_symmetry_2
_geom_torsion_site_symmetry_3
_geom_torsion_site_symmetry_4
_geom_torsion_publ_flag
Cr1 N3 C3 C4 171.4(4) . . . . ?
Cr1 N3 C2 N2 14.2(7) . . . . ?
Cr1 N3 C2 C8 -169.1(4) . . . . ?
Cr1 N10 C25 C26 170.4(4) . . . . ?
Cr1 N10 C24 N9 14.7(7) . . . . ?
Cr1 N10 C24 C30 -168.7(4) . . . . ?
Cr1 N13 C35 C36 155.7(4) . . . . ?
Cr1 N13 C34 N12 24.3(7) . . . . ?
Cr1 N13 C34 C40 -156.5(4) . . . . ?
Cr1 N1 C1 N2 -3.1(7) . . . . ?
Cr1 N1 C1 C9 178.1(3) . . . . ?
Cr1 N1 C11 N5 -1.4(7) . . . . ?
Cr1 N1 C11 C10 179.4(3) . . . . ?
Cr1 N6 C12 N5 24.8(7) . . . . ?
Cr1 N6 C12 C18 -159.2(4) . . . . ?
Cr1 N6 C13 C14 159.2(4) . . . . ?
Cr1 N8 C23 N9 -2.0(7) . . . . ?
Cr1 N8 C23 C31 -179.3(3) . . . . ?
Cr1 N8 C33 N12 -1.2(8) . . . . ?
Cr1 N8 C33 C32 177.7(4) . . . . ?
N3 C3 C4 C5 -1.4(8) . . . . ?
N10 C25 C26 C27 0.0(8) . . . . ?
N10 C24 C30 C27 -2.3(8) . . . . ?
N13 C35 C36 C37 2.7(8) . . . . ?
N1 C1 C9 C10 3.8(5) . . . . ?
N1 C1 C9 C22 -175.9(5) . . . . ?
N1 C11 C10 C9 3.1(5) . . . . ?
N1 C11 C10 C19 -177.3(6) . . . . ?
N6 C12 C18 C15 2.5(8) . . . . ?
N6 C13 C14 C15 0.1(8) . . . . ?
N5 C11 C10 C9 -176.2(4) . . . . ?
N5 C11 C10 C19 3.4(9) . . . . ?
N5 C12 C18 C15 178.9(5) . . . . ?
N8 C23 C31 C44 -179.4(5) . . . . ?
N8 C23 C31 C32 2.1(6) . . . . ?
N8 C33 C32 C31 2.0(6) . . . . ?
N8 C33 C32 C41 -177.7(6) . . . . ?
N9 C23 C31 C44 3.0(8) . . . . ?
N9 C23 C31 C32 -175.5(5) . . . . ?
N9 C24 C30 C27 174.6(5) . . . . ?
N2 C1 C9 C10 -175.1(4) . . . . ?
N2 C1 C9 C22 5.2(8) . . . . ?
N12 C33 C32 C31 -179.0(5) . . . . ?
N12 C33 C32 C41 1.3(10) . . . . ?
N7 C15 C18 C12 174.7(5) . . . . ?
N7 C15 C14 C13 -175.9(5) . . . . ?
N14 C37 C40 C34 174.8(5) . . . . ?
N14 C37 C36 C35 -176.4(5) . . . . ?
N4 C5 C8 C2 -179.4(5) . . . . ?
N4 C5 C4 C3 -178.7(5) . . . . ?
N11 C27 C26 C25 -178.6(5) . . . . ?
N11 C27 C30 C24 179.7(5) . . . . ?
C1 N1 C11 N5 178.6(5) . . . . ?
C1 N1 C11 C10 -0.7(5) . . . . ?
C1 N2 C2 N3 0.2(8) . . . . ?
C1 N2 C2 C8 -176.7(4) . . . . ?
C1 C9 C10 C11 -4.1(5) . . . . ?
C1 C9 C10 C19 176.2(5) . . . . ?
C1 C9 C22 C21 -178.6(5) . . . . ?
C25 N10 C24 N9 -173.3(5) . . . . ?
C25 N10 C24 C30 3.3(7) . . . . ?
C11 N1 C1 N2 177.0(5) . . . . ?
C11 N1 C1 C9 -1.8(5) . . . . ?
C11 N5 C12 N6 -10.0(7) . . . . ?
C11 N5 C12 C18 173.7(4) . . . . ?
C11 C10 C19 C20 -176.3(5) . . . . ?
C12 N6 C13 C14 -5.0(8) . . . . ?
C12 N5 C11 N1 -2.8(8) . . . . ?
C12 N5 C11 C10 176.3(4) . . . . ?
C23 N8 C33 N12 -179.6(5) . . . . ?
C23 N8 C33 C32 -0.6(6) . . . . ?
C23 N9 C24 N10 -1.4(8) . . . . ?
C23 N9 C24 C30 -178.3(5) . . . . ?
C23 C31 C44 C43 -178.2(5) . . . . ?
C23 C31 C32 C33 -2.4(6) . . . . ?
C23 C31 C32 C41 177.3(5) . . . . ?
C3 N3 C2 N2 -173.5(5) . . . . ?
C3 N3 C2 C8 3.1(7) . . . . ?
C35 N13 C34 N12 -172.2(5) . . . . ?
C35 N13 C34 C40 7.0(7) . . . . ?
C37 C40 C34 N13 0.8(8) . . . . ?
C37 C40 C34 N12 -179.9(5) . . . . ?
C9 C10 C19 C20 3.3(8) . . . . ?
C9 C22 C21 C20 1.1(8) . . . . ?
C24 N10 C25 C26 -2.3(7) . . . . ?
C24 N9 C23 N8 -5.7(8) . . . . ?
C24 N9 C23 C31 171.4(4) . . . . ?
C40 C37 C36 C35 5.3(8) . . . . ?
C5 C8 C2 N3 -2.6(8) . . . . ?
C5 C8 C2 N2 174.5(5) . . . . ?
C10 C9 C22 C21 1.7(8) . . . . ?
C10 C19 C20 C21 -0.5(9) . . . . ?
C13 N6 C12 N5 -172.3(4) . . . . ?
C13 N6 C12 C18 3.7(7) . . . . ?
C18 C15 C14 C13 6.0(8) . . . . ?
C26 C27 C30 C24 -0.1(8) . . . . ?
C8 C5 C4 C3 2.0(7) . . . . ?
C4 C5 C8 C2 -0.1(8) . . . . ?
C22 C9 C10 C11 175.6(5) . . . . ?
C22 C9 C10 C19 -4.0(8) . . . . ?
C2 N3 C3 C4 -1.2(8) . . . . ?
C2 N2 C1 N1 -6.7(8) . . . . ?
C2 N2 C1 C9 171.9(4) . . . . ?
C34 N13 C35 C36 -8.9(8) . . . . ?
C34 N12 C33 N8 -3.0(8) . . . . ?
C34 N12 C33 C32 178.1(5) . . . . ?
C31 C32 C41 C42 0.4(9) . . . . ?
C19 C20 C21 C22 -1.7(9) . . . . ?
C33 N8 C23 N9 176.4(5) . . . . ?
C33 N8 C23 C31 -0.9(5) . . . . ?
C33 N12 C34 N13 -9.7(8) . . . . ?
C33 N12 C34 C40 171.0(5) . . . . ?
C33 C32 C41 C42 -179.9(6) . . . . ?
C30 C27 C26 C25 1.2(7) . . . . ?
C43 C42 C41 C32 1.7(9) . . . . ?
C44 C31 C32 C33 178.9(5) . . . . ?
C44 C31 C32 C41 -1.3(8) . . . . ?
C44 C43 C42 C41 -3.0(9) . . . . ?
C14 C15 C18 C12 -7.3(8) . . . . ?
C32 C31 C44 C43 0.1(8) . . . . ?
C36 C37 C40 C34 -7.0(8) . . . . ?
C38 N14 C37 C40 177.6(5) . . . . ?
C38 N14 C37 C36 -0.5(9) . . . . ?
C42 C43 C44 C31 2.0(8) . . . . ?
C16 N7 C15 C18 177.9(5) . . . . ?
C16 N7 C15 C14 0.0(9) . . . . ?
C28 N11 C27 C26 -5.6(8) . . . . ?
C28 N11 C27 C30 174.6(5) . . . . ?
C39 N14 C37 C40 -1.3(9) . . . . ?
C39 N14 C37 C36 -179.4(5) . . . . ?
C6 N4 C5 C8 6.6(8) . . . . ?
C6 N4 C5 C4 -172.7(5) . . . . ?
C17 N7 C15 C18 2.3(9) . . . . ?
C17 N7 C15 C14 -175.6(5) . . . . ?
C29 N11 C27 C26 -174.2(5) . . . . ?
C29 N11 C27 C30 6.0(9) . . . . ?
C7 N4 C5 C8 174.1(5) . . . . ?
C7 N4 C5 C4 -5.1(8) . . . . ?
Cr2 N15 C45 N16 -1.6(7) . . . . ?
Cr2 N15 C45 C53 177.7(3) . . . . ?
Cr2 N15 C55 N19 0.7(7) . . . . ?
Cr2 N15 C55 C54 -179.2(3) . . . . ?
Cr2 N24 C68 N23 15.0(7) . . . . ?
Cr2 N24 C68 C74 -169.1(4) . . . . ?
Cr2 N24 C69 C70 169.6(4) . . . . ?
Cr2 N20 C56 N19 12.5(7) . . . . ?
Cr2 N20 C56 C62 -169.0(4) . . . . ?
Cr2 N20 C57 C58 170.0(4) . . . . ?
Cr2 N27 C79 C80 154.4(4) . . . . ?
Cr2 N27 C78 N26 30.0(6) . . . . ?
Cr2 N27 C78 C84 -152.8(4) . . . . ?
Cr2 N17 C47 C48 158.9(4) . . . . ?
Cr2 N17 C46 N16 25.1(6) . . . . ?
Cr2 N17 C46 C52 -158.9(4) . . . . ?
Cr2 N22 C67 N23 0.2(7) . . . . ?
Cr2 N22 C67 C75 -178.1(3) . . . . ?
Cr2 N22 C77 N26 -1.3(7) . . . . ?
Cr2 N22 C77 C76 176.4(3) . . . . ?
N15 C45 C53 C54 0.2(5) . . . . ?
N15 C45 C53 C66 -178.5(6) . . . . ?
N24 C68 C74 C71 0.9(8) . . . . ?
N20 C56 C62 C59 -2.1(8) . . . . ?
N20 C57 C58 C59 0.6(8) . . . . ?
N27 C79 C80 C81 -0.4(8) . . . . ?
N27 C78 C84 C81 -0.4(8) . . . . ?
N17 C47 C48 C49 1.2(8) . . . . ?
N17 C46 C52 C49 0.7(8) . . . . ?
N22 C67 C75 C76 3.8(5) . . . . ?
N22 C67 C75 C88 -178.4(5) . . . . ?
N22 C77 C76 C75 0.4(5) . . . . ?
N22 C77 C76 C85 -178.1(6) . . . . ?
N19 C56 C62 C59 176.6(5) . . . . ?
N16 C45 C53 C54 179.5(4) . . . . ?
N16 C45 C53 C66 0.8(9) . . . . ?
N16 C46 C52 C49 177.1(5) . . . . ?
N26 C77 C76 C75 178.3(4) . . . . ?
N26 C77 C76 C85 -0.2(9) . . . . ?
N26 C78 C84 C81 177.0(5) . . . . ?
N23 C68 C74 C71 177.2(5) . . . . ?
N23 C67 C75 C76 -174.7(4) . . . . ?
N23 C67 C75 C88 3.1(8) . . . . ?
N28 C81 C84 C78 176.0(5) . . . . ?
N18 C49 C48 C47 -177.4(5) . . . . ?
N18 C49 C52 C46 176.5(5) . . . . ?
N21 C59 C58 C57 -179.4(5) . . . . ?
C56 N20 C57 C58 -2.6(8) . . . . ?
C56 N19 C55 N15 -5.7(8) . . . . ?
C56 N19 C55 C54 174.1(4) . . . . ?
C56 C62 C59 N21 -179.9(5) . . . . ?
C56 C62 C59 C58 0.0(8) . . . . ?
C68 N24 C69 C70 -1.1(8) . . . . ?
C68 N23 C67 N22 -5.0(8) . . . . ?
C68 N23 C67 C75 173.2(4) . . . . ?
C68 C74 C71 N25 178.4(5) . . . . ?
C68 C74 C71 C70 -2.5(8) . . . . ?
C57 N20 C56 N19 -175.3(5) . . . . ?
C57 N20 C56 C62 3.3(7) . . . . ?
C67 N22 C77 N26 -175.7(4) . . . . ?
C67 N22 C77 C76 2.1(5) . . . . ?
C67 N23 C68 N24 -3.5(8) . . . . ?
C67 N23 C68 C74 -179.8(5) . . . . ?
C67 C75 C76 C77 -2.5(5) . . . . ?
C67 C75 C76 C85 176.2(5) . . . . ?
C67 C75 C88 C87 -176.8(5) . . . . ?
C47 N17 C46 N16 -171.5(4) . . . . ?
C47 N17 C46 C52 4.6(7) . . . . ?
C79 N27 C78 N26 -170.7(4) . . . . ?
C79 N27 C78 C84 6.5(7) . . . . ?
C79 C80 C81 N28 -175.6(5) . . . . ?
C79 C80 C81 C84 6.5(7) . . . . ?
C62 C59 C58 C57 0.7(8) . . . . ?
C45 N15 C55 N19 176.3(5) . . . . ?
C45 N15 C55 C54 -3.5(5) . . . . ?
C45 N16 C46 N17 -9.5(7) . . . . ?
C45 N16 C46 C52 174.2(4) . . . . ?
C45 C53 C66 C65 -179.2(5) . . . . ?
C77 N22 C67 N23 174.7(5) . . . . ?
C77 N22 C67 C75 -3.6(5) . . . . ?
C77 N26 C78 N27 -10.9(7) . . . . ?
C77 N26 C78 C84 171.7(4) . . . . ?
C77 C76 C85 C86 179.9(5) . . . . ?
C48 C49 C52 C46 -5.1(8) . . . . ?
C54 C53 C66 C65 2.3(8) . . . . ?
C75 C76 C85 C86 1.6(8) . . . . ?
C75 C88 C87 C86 0.6(7) . . . . ?
C55 N15 C45 N16 -177.2(5) . . . . ?
C55 N15 C45 C53 2.1(5) . . . . ?
C55 N19 C56 N20 -1.8(8) . . . . ?
C55 N19 C56 C62 179.5(4) . . . . ?
C55 C54 C53 C45 -2.2(5) . . . . ?
C55 C54 C53 C66 176.6(5) . . . . ?
C55 C54 C63 C64 -179.0(5) . . . . ?
C71 C70 C69 N24 -0.6(8) . . . . ?
C80 C81 C84 C78 -6.2(8) . . . . ?
C46 N17 C47 C48 -5.7(7) . . . . ?
C46 N16 C45 N15 -3.5(8) . . . . ?
C46 N16 C45 C53 177.3(4) . . . . ?
C53 C54 C55 N15 3.6(5) . . . . ?
C53 C54 C55 N19 -176.2(4) . . . . ?
C53 C54 C63 C64 -0.3(7) . . . . ?
C53 C66 C65 C64 0.3(8) . . . . ?
C76 C75 C88 C87 0.6(7) . . . . ?
C78 N27 C79 C80 -6.2(7) . . . . ?
C78 N26 C77 N22 -5.0(8) . . . . ?
C78 N26 C77 C76 177.6(4) . . . . ?
C69 N24 C68 N23 -175.0(5) . . . . ?
C69 N24 C68 C74 0.9(7) . . . . ?
C69 C70 C71 N25 -178.6(5) . . . . ?
C69 C70 C71 C74 2.3(8) . . . . ?
C88 C75 C76 C77 179.5(4) . . . . ?
C88 C75 C76 C85 -1.8(8) . . . . ?
C88 C87 C86 C85 -0.8(8) . . . . ?
C87 C86 C85 C76 -0.4(8) . . . . ?
C63 C54 C55 N15 -177.6(5) . . . . ?
C63 C54 C55 N19 2.6(7) . . . . ?
C63 C54 C53 C45 178.8(4) . . . . ?
C63 C54 C53 C66 -2.3(8) . . . . ?
C63 C64 C65 C66 -3.0(8) . . . . ?
C65 C64 C63 C54 2.9(7) . . . . ?
C52 C49 C48 C47 4.2(8) . . . . ?
C72 N25 C71 C70 -3.1(9) . . . . ?
C72 N25 C71 C74 175.9(5) . . . . ?
C60 N21 C59 C62 173.4(5) . . . . ?
C60 N21 C59 C58 -6.5(8) . . . . ?
C82 N28 C81 C80 -177.7(5) . . . . ?
C82 N28 C81 C84 0.0(8) . . . . ?
C50 N18 C49 C48 0.5(9) . . . . ?
C50 N18 C49 C52 178.8(5) . . . . ?
C51 N18 C49 C48 -175.3(5) . . . . ?
C51 N18 C49 C52 3.0(9) . . . . ?
C83 N28 C81 C80 -1.0(8) . . . . ?
C83 N28 C81 C84 176.7(5) . . . . ?
C61 N21 C59 C62 3.3(8) . . . . ?
C61 N21 C59 C58 -176.6(5) . . . . ?
C73 N25 C71 C70 -176.5(6) . . . . ?
C73 N25 C71 C74 2.5(9) . . . . ?
F8A P2A F12A Cl2 -55(2) . . . 2_656 ?
F9A P2A F12A Cl2 -144.8(19) . . . 2_656 ?
F10A P2A F12A Cl2 126.3(19) . . . 2_656 ?
F11A P2A F12A Cl2 35(2) . . . 2_656 ?
F12A Cl2 C89A Cl1 -167(2) 2_656 . . . ?

loop_
_twin_individual_id
_twin_individual_mass_fraction_refined
1 0.4049(11)
2 0.5951(11)
